data_7040068
loop_
_publ_author_name
'Tian, Aixiang'
'Tian, Yan'
'Ning, Yali'
'Hou, Xue'
'Ni, Huaiping'
'Ji, Xuebin'
'Liu, Guocheng'
'Ying, Jun'

_publ_section_title
;
 A series of Keggin-based compounds constructed by conjugate ring-rich
 pyrazine and quinoxaline derivatives.
;
_journal_issue 35
_journal_name_full 'Dalton transactions (Cambridge, England : 2003)'
_journal_page_first 13925
_journal_page_last 13936
_journal_paper_doi 10.1039/c6dt02233b
_journal_volume 45
_journal_year 2016
_chemical_formula_moiety 'C80 H60 Mo16 N10 O40 Si'
_chemical_formula_sum 'C80 H60 Mo16 N10 O40 Si'
_chemical_formula_weight 3364.51
_space_group_crystal_system triclinic
_space_group_IT_number 2
_space_group_name_Hall '-P 1'
_space_group_name_H-M_alt 'P -1'
_symmetry_space_group_name_Hall '-P 1'
_symmetry_space_group_name_H-M 'P -1'
_atom_sites_solution_hydrogens geom
_audit_creation_date 2016-07-05
_audit_creation_method
;
Olex2 1.2-beta
(compiled 2016.02.19 svn.r3266 for OlexSys, GUI svn.r5155)
;
_audit_update_record
;
2016-07-12 deposited with the CCDC.
2016-07-28 downloaded from the CCDC.
;
_cell_angle_alpha 111.8830(10)
_cell_angle_beta 94.9400(10)
_cell_angle_gamma 107.6620(10)
_cell_formula_units_Z 2
_cell_length_a 17.9317(8)
_cell_length_b 18.5613(9)
_cell_length_c 20.1606(10)
_cell_measurement_reflns_used 4886
_cell_measurement_temperature 293
_cell_measurement_theta_max 25.05
_cell_measurement_theta_min 2.27
_cell_volume 5780.7(5)
_computing_cell_refinement 'SMART (Bruker, 2001)'
_computing_data_collection 'SMART (Bruker, 2001)'
_computing_data_reduction 'SAINT+ (Bruker, 1999)'
_computing_molecular_graphics 'Olex2 (Dolomanov et al., 2009)'
_computing_publication_material 'Olex2 (Dolomanov et al., 2009)'
_computing_structure_refinement 'ShelXL (Sheldrick, 2015)'
_diffrn_ambient_temperature 293.15
_diffrn_measured_fraction_theta_full 0.999
_diffrn_measured_fraction_theta_max 0.999
_diffrn_measurement_device_type 'Bruker P4'
_diffrn_measurement_method '\w scans'
_diffrn_radiation_monochromator graphite
_diffrn_radiation_type MoK\a
_diffrn_radiation_wavelength 0.71073
_diffrn_reflns_av_R_equivalents 0.0409
_diffrn_reflns_av_unetI/netI 0.0825
_diffrn_reflns_Laue_measured_fraction_full 0.999
_diffrn_reflns_Laue_measured_fraction_max 0.999
_diffrn_reflns_limit_h_max 21
_diffrn_reflns_limit_h_min -20
_diffrn_reflns_limit_k_max 21
_diffrn_reflns_limit_k_min -22
_diffrn_reflns_limit_l_max 12
_diffrn_reflns_limit_l_min -23
_diffrn_reflns_number 33695
_diffrn_reflns_point_group_measured_fraction_full 0.999
_diffrn_reflns_point_group_measured_fraction_max 0.999
_diffrn_reflns_theta_full 25.027
_diffrn_reflns_theta_max 25.027
_diffrn_reflns_theta_min 1.407
_exptl_absorpt_coefficient_mu 1.756
_exptl_absorpt_correction_type none
_exptl_crystal_colour yellow
_exptl_crystal_colour_primary yellow
_exptl_crystal_density_diffrn 1.933
_exptl_crystal_description block
_exptl_crystal_F_000 3231
_exptl_crystal_size_max 0.18
_exptl_crystal_size_mid 0.13
_exptl_crystal_size_min 0.12
_refine_diff_density_max 2.008
_refine_diff_density_min -1.068
_refine_diff_density_rms 0.157
_refine_ls_extinction_method none
_refine_ls_goodness_of_fit_ref 1.029
_refine_ls_hydrogen_treatment constr
_refine_ls_matrix_type full
_refine_ls_number_parameters 1324
_refine_ls_number_reflns 20402
_refine_ls_number_restraints 1899
_refine_ls_restrained_S_all 0.996
_refine_ls_R_factor_all 0.1015
_refine_ls_R_factor_gt 0.0582
_refine_ls_shift/su_max 0.001
_refine_ls_shift/su_mean 0.000
_refine_ls_structure_factor_coef Fsqd
_refine_ls_weighting_details 'w=1/[\s^2^(Fo^2^)+(0.0897P)^2^+1.8562P] where P=(Fo^2^+2Fc^2^)/3'
_refine_ls_weighting_scheme calc
_refine_ls_wR_factor_gt 0.1550
_refine_ls_wR_factor_ref 0.1771
_reflns_Friedel_coverage 0.000
_reflns_number_gt 12696
_reflns_number_total 20402
_reflns_threshold_expression 'I > 2\s(I)'
_cod_data_source_file c6dt02233b2.cif
_cod_data_source_block compound-2
_cod_depositor_comments 'Adding full bibliography for 7040067--7040071.cif.'
_cod_original_cell_volume 5780.6(5)
_cod_database_code 7040068
_shelx_space_group_comment
;
The symmetry employed for this shelxl refinement is uniquely defined
by the following loop, which should always be used as a source of
symmetry information in preference to the above space-group names.
They are only intended as comments.
;
_shelx_estimated_absorpt_t_max 0.817
_shelx_estimated_absorpt_t_min 0.743
_olex2_refinement_description
;
1. Fixed Uiso
 At 1.2 times of:
  All C(H) groups
2. Rigid body (RIGU) restrains
 All non-hydrogen atoms
 with sigma for 1-2 distances of 0.004 and sigma for 1-3 distances of 0.004
3.a Aromatic/amide H refined with riding coordinates:
 C8(H8), C51(H51), C50(H50), C67(H67), C1AA(H1AA), C22(H22), C75(H75),
 C69(H69), C79(H79), C70(H70), C37(H37), C66(H66), C5AA(H5AA), C73(H73),
 C45(H45), C76(H76), C71(H71), C49(H49), C78(H78), C29(H29), C6AA(H6AA),
 C46(H46), C59(H59), C36(H36), C16(H16), C10(H10), C48(H48), C63(H63), C72(H72),
  C77(H77), C4AA(H4AA), C39(H39), C24(H24), C11(H11), C43(H43), C53(H53),
 C42(H42), C2AA(H2AA), C41(H41), C30(H30), C57(H57), C14(H14), C47(H47),
 C40(H40), C61(H61), C27(H27), C19(H19), C60(H60), C32(H32), C25(H25), C31(H31),
  C62(H62), C3AA(H3AA), C54(H54), C13(H13), C17(H17), C55(H55), C56(H56),
 C2(H2), C7(H7)
;
_shelx_shelxl_version_number 2014/7
_olex2_submission_special_instructions 'No special instructions were received'

loop_
_space_group_symop_operation_xyz
'x, y, z'
'-x, -y, -z'

loop_
_atom_site_label
_atom_site_type_symbol
_atom_site_fract_x
_atom_site_fract_y
_atom_site_fract_z
_atom_site_U_iso_or_equiv
_atom_site_adp_type
_atom_site_occupancy
_atom_site_site_symmetry_order
_atom_site_calc_flag
_atom_site_refinement_flags_posn
_atom_site_refinement_flags_adp
Mo9 Mo 1.18589(5) 0.06034(5) 0.34342(5) 0.0367(2) Uani 1 1 d . U
Mo10 Mo 1.13785(5) 0.08199(5) 0.18918(5) 0.0358(2) Uani 1 1 d . U
Mo6 Mo 1.04680(5) 0.38129(5) 0.35457(5) 0.0377(2) Uani 1 1 d . U
Mo8 Mo 1.30081(5) 0.22425(5) 0.31888(5) 0.0375(2) Uani 1 1 d . U
Mo1 Mo 1.10106(5) 0.35780(5) 0.52436(5) 0.0374(2) Uani 1 1 d . U
Mo11 Mo 1.05426(6) 0.24383(5) 0.19401(5) 0.0401(2) Uani 1 1 d . U
Mo5 Mo 0.91587(5) 0.20170(5) 0.38317(5) 0.0394(2) Uani 1 1 d . U
Mo13 Mo 0.94532(5) 0.37346(6) 0.61969(5) 0.0446(3) Uani 1 1 d . U
Mo12 Mo 0.93506(5) 0.06564(5) 0.22847(5) 0.0423(2) Uani 1 1 d . U
Mo7 Mo 1.22473(5) 0.38834(5) 0.31417(6) 0.0424(2) Uani 1 1 d . U
Mo16 Mo 0.99436(7) 0.10314(5) 0.79062(5) 0.0496(3) Uani 1 1 d . U
Mo4 Mo 0.98927(6) 0.05887(5) 0.38987(6) 0.0434(2) Uani 1 1 d . U
Mo2 Mo 1.28364(5) 0.37795(6) 0.49118(5) 0.0430(2) Uani 1 1 d . U
Mo15 Mo 0.26733(5) 0.26568(7) 0.14782(5) 0.0518(3) Uani 1 1 d . U
Mo14 Mo 0.67096(5) 0.36991(7) 0.33645(6) 0.0508(3) Uani 1 1 d . U
Mo3 Mo 1.17800(6) 0.21421(6) 0.52098(5) 0.0439(2) Uani 1 1 d . U
Si1 Si 1.11235(14) 0.22151(14) 0.35420(13) 0.0242(5) Uani 1 1 d . U
O6 O 1.0214(4) 0.1607(3) 0.3435(3) 0.0346(14) Uani 1 1 d . U
O21 O 1.1126(4) 0.1679(4) 0.1756(3) 0.0389(15) Uani 1 1 d . U
O10 O 1.1100(3) 0.2855(3) 0.3174(3) 0.0303(13) Uani 1 1 d . U
O1 O 1.1533(3) 0.2739(3) 0.4417(3) 0.0295(13) Uani 1 1 d . U
O13 O 1.2716(4) 0.3021(4) 0.2910(4) 0.0370(15) Uani 1 1 d . U
O22 O 1.0176(4) 0.3282(4) 0.2488(4) 0.0392(15) Uani 1 1 d . U
O20 O 1.2473(4) 0.1419(4) 0.2140(3) 0.0377(15) Uani 1 1 d . U
O12 O 1.1505(4) 0.4427(4) 0.3454(4) 0.0388(15) Uani 1 1 d . U
O2 O 1.2182(4) 0.4246(4) 0.5460(4) 0.0393(15) Uani 1 1 d . U
O17 O 1.0746(4) 0.0299(4) 0.3481(4) 0.0414(15) Uani 1 1 d . U
O34 O 1.0032(4) 0.4527(4) 0.3695(4) 0.0413(16) Uani 1 1 d . U
O25 O 0.8719(4) 0.1244(4) 0.2862(4) 0.0465(17) Uani 1 1 d . U
O24 O 0.9716(4) 0.1601(4) 0.2029(4) 0.0403(15) Uani 1 1 d . U
O16 O 1.2045(4) 0.1400(4) 0.4428(3) 0.0379(15) Uani 1 1 d . U
O19 O 1.1522(4) 0.0118(4) 0.2377(3) 0.0393(15) Uani 1 1 d . U
O23 O 1.1607(4) 0.3322(4) 0.2174(4) 0.0459(16) Uani 1 1 d . U
O26 O 0.9263(4) 0.0058(4) 0.2875(4) 0.0452(16) Uani 1 1 d . U
O5 O 1.0670(4) 0.1378(4) 0.4737(4) 0.0416(15) Uani 1 1 d . U
O15 O 1.1653(3) 0.1665(3) 0.3150(3) 0.0299(13) Uani 1 1 d . U
O27 O 1.0255(4) 0.0447(4) 0.2005(3) 0.0387(15) Uani 1 1 d . U
O9 O 1.0903(4) 0.4011(4) 0.4510(4) 0.0361(14) Uani 1 1 d . U
O18 O 1.2877(4) 0.1255(4) 0.3374(3) 0.0372(15) Uani 1 1 d . U
O14 O 1.3123(4) 0.2923(4) 0.4158(3) 0.0381(15) Uani 1 1 d . U
O11 O 1.2611(4) 0.4089(4) 0.4157(4) 0.0387(15) Uani 1 1 d . U
O4 O 1.1314(4) 0.2966(4) 0.5712(3) 0.0379(15) Uani 1 1 d . U
O8 O 0.9602(4) 0.2905(4) 0.3552(4) 0.0371(15) Uani 1 1 d . U
O30 O 1.1248(4) 0.0149(4) 0.1010(4) 0.0481(18) Uani 1 1 d . U
O35 O 0.9153(4) 0.1163(4) 0.4143(4) 0.0426(16) Uani 1 1 d . U
O7 O 1.0004(4) 0.2789(4) 0.4765(4) 0.0398(15) Uani 1 1 d . U
O32 O 1.3950(4) 0.2449(4) 0.3079(4) 0.0454(17) Uani 1 1 d . U
O29 O 1.0219(5) 0.2319(4) 0.1083(4) 0.0552(19) Uani 1 1 d . U
O40 O 1.0815(4) 0.4282(4) 0.5961(4) 0.0431(16) Uani 1 1 d . U
O31 O 1.2082(4) -0.0173(4) 0.3533(4) 0.0494(18) Uani 1 1 d . U
O3 O 1.2742(4) 0.3037(4) 0.5413(4) 0.0436(16) Uani 1 1 d . U
O36 O 0.8346(4) 0.2197(4) 0.4101(4) 0.0505(18) Uani 1 1 d . U
O28 O 0.8614(4) -0.0036(4) 0.1539(4) 0.058(2) Uani 1 1 d . U
O33 O 1.2981(4) 0.4644(4) 0.3064(4) 0.0516(19) Uani 1 1 d . U
O37 O 0.9492(5) -0.0201(4) 0.4130(4) 0.059(2) Uani 1 1 d . U
O39 O 1.3747(4) 0.4494(4) 0.5381(4) 0.055(2) Uani 1 1 d . U
O38 O 1.1983(5) 0.1853(4) 0.5885(4) 0.0562(19) Uani 1 1 d . U
N6 N 0.0809(5) 0.1518(5) -0.0972(4) 0.045(2) Uani 1 1 d . U
N5 N 0.1795(5) 0.2148(5) 0.0388(5) 0.045(2) Uani 1 1 d . U
N3 N 0.5491(5) 0.3467(5) 0.2756(5) 0.044(2) Uani 1 1 d . U
N9 N 0.9687(5) 0.2871(5) 0.6662(5) 0.043(2) Uani 1 1 d . U
N2 N 0.7551(5) 0.3796(5) 0.4304(5) 0.047(2) Uani 1 1 d . U
N10 N 0.9630(6) 0.1741(5) 0.7250(5) 0.053(2) Uani 1 1 d . U
N1 N 0.8634(5) 0.3758(5) 0.5347(4) 0.0371(18) Uani 1 1 d . U
N4 N 0.4039(5) 0.3179(6) 0.1948(5) 0.052(2) Uani 1 1 d . U
N7 N 0.7626(5) 0.3380(6) 0.2525(6) 0.062(2) Uani 1 1 d . U
N8 N 0.8162(6) 0.2592(7) 0.1296(7) 0.080(3) Uani 1 1 d . U
C6 C 0.1464(6) 0.2176(6) -0.0769(6) 0.041(2) Uani 1 1 d . U
C74 C 0.9527(6) 0.3874(6) 0.7720(6) 0.043(2) Uani 1 1 d . U
C5 C 0.1953(6) 0.2534(6) -0.0059(6) 0.044(2) Uani 1 1 d . U
C8 C 0.1163(6) 0.1465(6) 0.0169(6) 0.044(2) Uani 1 1 d . U
H8 H 0.1052 0.1192 0.0474 0.053 Uiso 1 1 calc R .
C1 C 0.7841(6) 0.3431(6) 0.5288(5) 0.037(2) Uani 1 1 d . U
C64 C 0.9603(6) 0.3044(6) 0.7342(6) 0.039(2) Uani 1 1 d . U
C51 C 0.8885(6) 0.4100(5) 0.4879(5) 0.034(2) Uani 1 1 d . U
H51 H 0.9431 0.4330 0.4906 0.041 Uiso 1 1 calc R .
C50 C 0.8329(6) 0.4110(6) 0.4360(6) 0.046(3) Uani 1 1 d . U
H50 H 0.8513 0.4345 0.4043 0.055 Uiso 1 1 calc R .
C67 C 0.9736(7) 0.2131(7) 0.6259(6) 0.054(3) Uani 1 1 d . U
H67 H 0.9798 0.2000 0.5780 0.064 Uiso 1 1 calc R .
C58 C 0.7610(6) 0.3009(7) 0.5783(6) 0.048(2) Uani 1 1 d . U
C1AA C 0.0654(7) 0.1144(6) -0.0517(6) 0.047(3) Uani 1 1 d . U
H1AA H 0.0201 0.0664 -0.0662 0.056 Uiso 1 1 calc R .
C22 C 0.5144(6) 0.4005(7) 0.2939(6) 0.051(3) Uani 1 1 d . U
H22 H 0.5402 0.4506 0.3350 0.061 Uiso 1 1 calc R .
C9 C 0.1618(7) 0.2495(6) -0.1335(6) 0.051(3) Uani 1 1 d . U
C75 C 1.0068(7) 0.4572(6) 0.7696(6) 0.051(3) Uani 1 1 d . U
H75 H 1.0505 0.4527 0.7490 0.061 Uiso 1 1 calc R .
C69 C 0.9909(8) 0.3371(7) 0.9009(6) 0.062(3) Uani 1 1 d . U
H69 H 1.0222 0.3821 0.8932 0.074 Uiso 1 1 calc R .
C79 C 0.8885(7) 0.3950(7) 0.8047(6) 0.055(3) Uani 1 1 d . U
H79 H 0.8526 0.3491 0.8081 0.067 Uiso 1 1 calc R .
C15 C 0.2672(7) 0.3316(8) 0.0235(7) 0.064(3) Uani 1 1 d . U
C70 C 0.9876(9) 0.3455(10) 0.9724(7) 0.081(4) Uani 1 1 d . U
H70 H 1.0180 0.3954 1.0123 0.097 Uiso 1 1 calc R .
C65 C 0.9565(7) 0.2477(6) 0.7650(6) 0.047(3) Uani 1 1 d . U
C68 C 0.9474(7) 0.2613(6) 0.8412(6) 0.052(3) Uani 1 1 d . U
C3 C 0.5116(6) 0.2750(6) 0.2143(6) 0.045(2) Uani 1 1 d . U
C4 C 0.4373(6) 0.2612(7) 0.1714(6) 0.051(3) Uani 1 1 d . U
C37 C 0.7991(7) 0.2841(9) 0.2499(9) 0.077(3) Uani 1 1 d . U
H37 H 0.8068 0.2723 0.2904 0.093 Uiso 1 1 calc R .
C0AA C 0.7302(6) 0.3458(6) 0.4782(6) 0.048(2) Uani 1 1 d . U
C66 C 0.9693(8) 0.1560(7) 0.6564(6) 0.060(3) Uani 1 1 d . U
H66 H 0.9708 0.1041 0.6277 0.073 Uiso 1 1 calc R .
C44 C 0.7098(6) 0.4112(7) 0.1980(6) 0.050(2) Uani 1 1 d . U
C34 C 0.7543(6) 0.3554(7) 0.1929(7) 0.055(2) Uani 1 1 d . U
C5AA C 0.4405(6) 0.3865(7) 0.2549(6) 0.048(3) Uani 1 1 d . U
H5AA H 0.4165 0.4259 0.2712 0.058 Uiso 1 1 calc R .
C28 C 0.5509(6) 0.2115(7) 0.1975(7) 0.054(3) Uani 1 1 d . U
C73 C 0.8958(8) 0.1945(7) 0.8539(7) 0.067(3) Uani 1 1 d . U
H73 H 0.8637 0.1449 0.8145 0.080 Uiso 1 1 calc R .
C45 C 0.7284(7) 0.4807(7) 0.2617(7) 0.059(3) Uani 1 1 d . U
H45 H 0.7710 0.4936 0.2991 0.071 Uiso 1 1 calc R .
C76 C 0.9976(8) 0.5327(7) 0.7968(7) 0.066(3) Uani 1 1 d . U
H76 H 1.0337 0.5787 0.7935 0.079 Uiso 1 1 calc R .
C7AA C 0.7807(7) 0.3148(8) 0.1298(7) 0.065(3) Uani 1 1 d . U
C71 C 0.9397(10) 0.2804(10) 0.9828(8) 0.092(4) Uani 1 1 d . U
H71 H 0.9372 0.2867 1.0304 0.110 Uiso 1 1 calc R .
C49 C 0.6477(7) 0.3960(8) 0.1421(7) 0.061(3) Uani 1 1 d . U
H49 H 0.6363 0.3504 0.0974 0.073 Uiso 1 1 calc R .
C78 C 0.8783(8) 0.4692(7) 0.8314(7) 0.072(4) Uani 1 1 d . U
H78 H 0.8341 0.4736 0.8515 0.086 Uiso 1 1 calc R .
C29 C 0.5677(7) 0.1783(8) 0.1298(8) 0.071(3) Uani 1 1 d . U
H29 H 0.5519 0.1915 0.0921 0.085 Uiso 1 1 calc R .
C23 C 0.3906(7) 0.1851(10) 0.1052(8) 0.081(4) Uani 1 1 d . U
C52 C 0.6397(7) 0.3104(9) 0.4690(7) 0.070(3) Uani 1 1 d . U
C6AA C 0.5717(8) 0.1887(8) 0.2527(8) 0.073(3) Uani 1 1 d . U
H6AA H 0.5581 0.2099 0.2977 0.088 Uiso 1 1 calc R .
C46 C 0.6835(8) 0.5338(9) 0.2715(8) 0.072(3) Uani 1 1 d . U
H46 H 0.6951 0.5806 0.3153 0.086 Uiso 1 1 calc R .
C38 C 0.7767(8) 0.3339(9) 0.0664(8) 0.075(3) Uani 1 1 d . U
C59 C 0.7760(7) 0.2308(7) 0.5686(8) 0.070(3) Uani 1 1 d . U
H59 H 0.7994 0.2083 0.5304 0.084 Uiso 1 1 calc R .
C36 C 0.8254(8) 0.2455(10) 0.1887(9) 0.087(4) Uani 1 1 d . U
H36 H 0.8504 0.2085 0.1892 0.105 Uiso 1 1 calc R .
C16 C 0.2731(9) 0.3946(8) 0.0907(9) 0.091(4) Uani 1 1 d . U
H16 H 0.2322 0.3860 0.1155 0.110 Uiso 1 1 calc R .
C10 C 0.1768(7) 0.3339(7) -0.1203(7) 0.064(3) Uani 1 1 d . U
H10 H 0.1808 0.3726 -0.0734 0.077 Uiso 1 1 calc R .
C48 C 0.6035(8) 0.4450(9) 0.1502(8) 0.079(4) Uani 1 1 d . U
H48 H 0.5608 0.4321 0.1128 0.095 Uiso 1 1 calc R .
C63 C 0.7234(9) 0.3324(10) 0.6330(8) 0.087(4) Uani 1 1 d . U
H63 H 0.7110 0.3793 0.6388 0.104 Uiso 1 1 calc R .
C72 C 0.8937(11) 0.2038(11) 0.9239(9) 0.102(5) Uani 1 1 d . U
H72 H 0.8622 0.1597 0.9327 0.122 Uiso 1 1 calc R .
C77 C 0.9338(9) 0.5392(8) 0.8290(8) 0.082(4) Uani 1 1 d . U
H77 H 0.9277 0.5904 0.8493 0.098 Uiso 1 1 calc R .
C4AA C 0.3301(8) 0.3423(10) -0.0131(9) 0.090(4) Uani 1 1 d . U
H4AA H 0.3275 0.2991 -0.0569 0.108 Uiso 1 1 calc R .
C39 C 0.8079(9) 0.4130(10) 0.0692(9) 0.095(4) Uani 1 1 d . U
H39 H 0.8355 0.4579 0.1139 0.114 Uiso 1 1 calc R .
C24 C 0.3591(10) 0.1083(10) 0.1136(10) 0.114(5) Uani 1 1 d . U
H24 H 0.3723 0.1096 0.1597 0.137 Uiso 1 1 calc R .
C11 C 0.1854(9) 0.3587(9) -0.1771(8) 0.094(5) Uani 1 1 d . U
H11 H 0.1944 0.4139 -0.1682 0.113 Uiso 1 1 calc R .
C43 C 0.7419(10) 0.2693(11) -0.0035(9) 0.102(5) Uani 1 1 d . U
H43 H 0.7216 0.2146 -0.0088 0.122 Uiso 1 1 calc R .
C53 C 0.6009(8) 0.2281(9) 0.4518(8) 0.093(4) Uani 1 1 d . U
H53 H 0.6299 0.1929 0.4431 0.112 Uiso 1 1 calc R .
C42 C 0.7372(12) 0.2851(12) -0.0642(10) 0.121(6) Uani 1 1 d . U
H42 H 0.7146 0.2407 -0.1101 0.145 Uiso 1 1 calc R .
C2AA C 0.1808(11) 0.3043(10) -0.2437(9) 0.122(6) Uani 1 1 d . U
H2AA H 0.1843 0.3209 -0.2819 0.146 Uiso 1 1 calc R .
C41 C 0.7642(11) 0.3633(12) -0.0593(10) 0.114(6) Uani 1 1 d . U
H41 H 0.7590 0.3727 -0.1014 0.137 Uiso 1 1 calc R .
C30 C 0.6099(10) 0.1235(10) 0.1196(10) 0.103(5) Uani 1 1 d . U
H30 H 0.6223 0.1004 0.0744 0.123 Uiso 1 1 calc R .
C57 C 0.5977(8) 0.3595(11) 0.4773(8) 0.087(4) Uani 1 1 d . U
H57 H 0.6230 0.4154 0.4872 0.105 Uiso 1 1 calc R .
C14 C 0.1630(10) 0.1992(8) -0.1993(7) 0.095(5) Uani 1 1 d . U
H14 H 0.1586 0.1451 -0.2077 0.114 Uiso 1 1 calc R .
C47 C 0.6235(9) 0.5143(9) 0.2153(8) 0.080(4) Uani 1 1 d . U
H47 H 0.5944 0.5493 0.2209 0.096 Uiso 1 1 calc R .
C40 C 0.7983(13) 0.4264(12) 0.0053(10) 0.135(7) Uani 1 1 d . U
H40 H 0.8162 0.4805 0.0087 0.161 Uiso 1 1 calc R .
C61 C 0.7222(10) 0.2229(11) 0.6689(10) 0.108(5) Uani 1 1 d . U
H61 H 0.7100 0.1966 0.6999 0.130 Uiso 1 1 calc R .
C27 C 0.3737(11) 0.1885(13) 0.0412(9) 0.123(5) Uani 1 1 d . U
H27 H 0.3949 0.2375 0.0353 0.148 Uiso 1 1 calc R .
C19 C 0.3961(10) 0.4162(12) 0.0151(12) 0.129(6) Uani 1 1 d . U
H19 H 0.4379 0.4239 -0.0088 0.155 Uiso 1 1 calc R .
C60 C 0.7568(10) 0.1925(10) 0.6148(10) 0.099(5) Uani 1 1 d . U
H60 H 0.7682 0.1449 0.6082 0.119 Uiso 1 1 calc R .
C32 C 0.6126(11) 0.1343(10) 0.2404(11) 0.116(6) Uani 1 1 d . U
H32 H 0.6260 0.1189 0.2773 0.139 Uiso 1 1 calc R .
C25 C 0.2920(12) 0.0429(16) -0.0100(14) 0.150(7) Uani 1 1 d . U
H25 H 0.2565 -0.0041 -0.0499 0.180 Uiso 1 1 calc R .
C31 C 0.6333(12) 0.1033(11) 0.1759(11) 0.123(6) Uani 1 1 d . U
H31 H 0.6629 0.0688 0.1691 0.147 Uiso 1 1 calc R .
C62 C 0.7041(11) 0.2929(11) 0.6797(9) 0.114(5) Uani 1 1 d . U
H62 H 0.6795 0.3136 0.7175 0.136 Uiso 1 1 calc R .
C3AA C 0.3968(12) 0.4779(13) 0.0805(12) 0.135(7) Uani 1 1 d . U
H3AA H 0.4396 0.5285 0.0985 0.162 Uiso 1 1 calc R .
C54 C 0.5206(10) 0.1965(14) 0.4469(11) 0.131(6) Uani 1 1 d . U
H54 H 0.4954 0.1406 0.4368 0.157 Uiso 1 1 calc R .
C13 C 0.1706(13) 0.2228(10) -0.2569(8) 0.141(8) Uani 1 1 d . U
H13 H 0.1690 0.1847 -0.3033 0.169 Uiso 1 1 calc R .
C17 C 0.3378(11) 0.4701(11) 0.1221(11) 0.129(6) Uani 1 1 d . U
H17 H 0.3420 0.5122 0.1672 0.155 Uiso 1 1 calc R .
C55 C 0.4780(10) 0.2458(14) 0.4567(11) 0.135(6) Uani 1 1 d . U
H55 H 0.4231 0.2244 0.4537 0.162 Uiso 1 1 calc R .
C56 C 0.5143(9) 0.3264(14) 0.4710(11) 0.133(6) Uani 1 1 d . U
H56 H 0.4843 0.3604 0.4767 0.160 Uiso 1 1 calc R .
C2 C 0.3186(14) 0.1091(16) -0.0211(13) 0.164(8) Uani 1 1 d . U
H2 H 0.3040 0.1077 -0.0670 0.196 Uiso 1 1 calc R .
C7 C 0.3097(11) 0.0317(13) 0.0561(13) 0.153(7) Uani 1 1 d . U
H7 H 0.2911 -0.0188 0.0600 0.184 Uiso 1 1 calc R .

loop_
_atom_site_aniso_label
_atom_site_aniso_U_11
_atom_site_aniso_U_22
_atom_site_aniso_U_33
_atom_site_aniso_U_23
_atom_site_aniso_U_13
_atom_site_aniso_U_12
Mo9 0.0498(5) 0.0337(5) 0.0356(5) 0.0170(4) 0.0114(4) 0.0235(4)
Mo10 0.0485(5) 0.0332(5) 0.0276(5) 0.0098(4) 0.0080(4) 0.0212(4)
Mo6 0.0458(5) 0.0304(4) 0.0418(5) 0.0131(4) 0.0111(4) 0.0228(4)
Mo8 0.0358(5) 0.0419(5) 0.0391(5) 0.0180(4) 0.0119(4) 0.0177(4)
Mo1 0.0431(5) 0.0309(4) 0.0354(5) 0.0073(4) 0.0121(4) 0.0173(4)
Mo11 0.0577(6) 0.0358(5) 0.0298(5) 0.0130(4) 0.0036(4) 0.0238(4)
Mo5 0.0369(5) 0.0327(5) 0.0469(6) 0.0119(4) 0.0114(4) 0.0159(4)
Mo13 0.0385(5) 0.0752(7) 0.0491(6) 0.0483(6) 0.0146(5) 0.0298(5)
Mo12 0.0385(5) 0.0330(5) 0.0398(5) 0.0035(4) 0.0020(4) 0.0088(4)
Mo7 0.0408(5) 0.0370(5) 0.0549(6) 0.0248(5) 0.0147(5) 0.0135(4)
Mo16 0.0921(8) 0.0221(4) 0.0262(5) 0.0100(4) -0.0101(5) 0.0162(5)
Mo4 0.0469(5) 0.0336(5) 0.0570(6) 0.0250(5) 0.0169(5) 0.0153(4)
Mo2 0.0336(5) 0.0424(5) 0.0357(5) 0.0057(4) 0.0025(4) 0.0061(4)
Mo15 0.0317(5) 0.0837(7) 0.0344(5) 0.0233(5) -0.0023(4) 0.0181(5)
Mo14 0.0341(5) 0.0785(7) 0.0464(6) 0.0371(6) -0.0017(5) 0.0184(5)
Mo3 0.0665(6) 0.0413(5) 0.0299(5) 0.0160(4) 0.0100(5) 0.0265(5)
Si1 0.0283(12) 0.0198(11) 0.0241(13) 0.0069(10) 0.0062(11) 0.0111(10)
O6 0.041(3) 0.028(3) 0.039(3) 0.013(3) 0.012(3) 0.017(2)
O21 0.056(4) 0.034(3) 0.032(3) 0.012(3) 0.009(3) 0.025(3)
O10 0.032(3) 0.025(3) 0.031(3) 0.009(2) 0.006(2) 0.012(2)
O1 0.033(3) 0.026(3) 0.031(3) 0.012(2) 0.009(2) 0.012(2)
O13 0.041(3) 0.035(3) 0.040(4) 0.017(3) 0.014(3) 0.018(3)
O22 0.048(4) 0.031(3) 0.040(3) 0.012(3) 0.007(3) 0.021(3)
O20 0.047(3) 0.038(3) 0.029(3) 0.012(3) 0.014(3) 0.018(3)
O12 0.047(3) 0.028(3) 0.047(4) 0.018(3) 0.013(3) 0.018(3)
O2 0.041(3) 0.033(3) 0.036(4) 0.008(3) 0.009(3) 0.011(3)
O17 0.053(3) 0.030(3) 0.040(4) 0.012(3) 0.012(3) 0.016(3)
O34 0.050(4) 0.035(3) 0.040(4) 0.011(3) 0.006(3) 0.024(3)
O25 0.035(3) 0.037(3) 0.053(4) 0.006(3) 0.003(3) 0.013(3)
O24 0.042(3) 0.038(3) 0.040(4) 0.013(3) 0.005(3) 0.018(3)
O16 0.053(4) 0.034(3) 0.030(3) 0.012(3) 0.009(3) 0.022(3)
O19 0.055(4) 0.034(3) 0.034(3) 0.013(3) 0.013(3) 0.023(3)
O23 0.058(4) 0.046(3) 0.046(4) 0.025(3) 0.016(3) 0.026(3)
O26 0.046(4) 0.032(3) 0.048(4) 0.011(3) 0.008(3) 0.010(3)
O5 0.058(4) 0.032(3) 0.040(3) 0.018(3) 0.014(3) 0.020(3)
O15 0.039(3) 0.027(3) 0.027(3) 0.011(2) 0.008(2) 0.016(2)
O27 0.046(3) 0.030(3) 0.034(3) 0.008(3) 0.005(3) 0.014(3)
O9 0.041(3) 0.028(3) 0.039(3) 0.012(3) 0.008(3) 0.015(3)
O18 0.045(3) 0.040(3) 0.035(4) 0.019(3) 0.011(3) 0.022(3)
O14 0.036(3) 0.041(3) 0.036(3) 0.013(3) 0.009(3) 0.016(3)
O11 0.036(3) 0.033(3) 0.042(3) 0.012(3) 0.006(3) 0.011(3)
O4 0.052(4) 0.037(3) 0.029(3) 0.012(3) 0.013(3) 0.022(3)
O8 0.037(3) 0.032(3) 0.040(4) 0.012(3) 0.006(3) 0.015(3)
O30 0.072(5) 0.043(4) 0.028(3) 0.006(3) 0.014(3) 0.030(3)
O35 0.047(4) 0.031(3) 0.048(4) 0.013(3) 0.016(3) 0.014(3)
O7 0.045(3) 0.033(3) 0.040(3) 0.012(3) 0.012(3) 0.016(3)
O32 0.038(3) 0.051(4) 0.055(4) 0.026(4) 0.020(3) 0.020(3)
O29 0.075(5) 0.059(4) 0.038(4) 0.019(3) 0.004(3) 0.036(4)
O40 0.052(4) 0.036(3) 0.037(4) 0.008(3) 0.016(3) 0.018(3)
O31 0.067(5) 0.042(4) 0.052(4) 0.024(3) 0.014(4) 0.031(3)
O3 0.045(3) 0.049(4) 0.041(4) 0.017(3) 0.008(3) 0.024(3)
O36 0.047(4) 0.041(4) 0.065(5) 0.018(4) 0.017(3) 0.022(3)
O28 0.050(4) 0.049(4) 0.053(4) 0.006(3) 0.003(3) 0.009(3)
O33 0.051(4) 0.048(4) 0.068(5) 0.036(4) 0.021(4) 0.017(3)
O37 0.070(5) 0.044(4) 0.074(5) 0.033(4) 0.029(4) 0.023(4)
O39 0.035(3) 0.052(4) 0.051(4) 0.005(3) -0.002(3) 0.002(3)
O38 0.083(5) 0.059(4) 0.037(4) 0.021(4) 0.014(4) 0.039(4)
N6 0.064(5) 0.037(4) 0.032(4) 0.014(3) 0.011(4) 0.014(4)
N5 0.046(4) 0.054(4) 0.033(4) 0.018(4) 0.006(3) 0.016(3)
N3 0.034(4) 0.052(4) 0.042(4) 0.020(4) 0.002(3) 0.013(3)
N9 0.056(5) 0.044(4) 0.040(4) 0.024(3) 0.015(4) 0.022(4)
N2 0.037(4) 0.054(5) 0.050(5) 0.031(4) -0.002(3) 0.006(4)
N10 0.099(7) 0.035(4) 0.039(4) 0.023(4) 0.023(4) 0.032(4)
N1 0.042(4) 0.033(4) 0.037(4) 0.017(4) 0.007(3) 0.014(3)
N4 0.040(4) 0.074(5) 0.041(4) 0.023(4) 0.007(4) 0.020(4)
N7 0.045(5) 0.084(6) 0.064(5) 0.040(5) 0.010(4) 0.020(5)
N8 0.062(7) 0.086(7) 0.092(7) 0.033(6) 0.018(6) 0.034(6)
C6 0.053(5) 0.032(4) 0.035(4) 0.011(3) 0.010(4) 0.015(4)
C74 0.062(6) 0.041(4) 0.037(5) 0.024(4) 0.007(4) 0.024(4)
C5 0.053(5) 0.047(5) 0.037(4) 0.018(4) 0.014(4) 0.022(4)
C8 0.049(5) 0.050(5) 0.033(5) 0.018(4) 0.011(4) 0.017(4)
C1 0.035(4) 0.035(5) 0.037(5) 0.016(4) 0.004(3) 0.009(3)
C64 0.053(6) 0.036(4) 0.039(4) 0.023(4) 0.013(4) 0.020(4)
C51 0.040(5) 0.023(4) 0.033(5) 0.008(4) 0.000(4) 0.011(4)
C50 0.039(4) 0.051(6) 0.050(6) 0.034(5) 0.004(4) 0.007(4)
C67 0.084(8) 0.054(5) 0.041(5) 0.030(4) 0.021(5) 0.035(5)
C58 0.036(5) 0.052(5) 0.043(5) 0.030(5) -0.010(4) -0.010(4)
C1AA 0.060(6) 0.044(5) 0.034(5) 0.020(4) 0.008(4) 0.013(4)
C22 0.043(5) 0.047(5) 0.052(6) 0.015(5) 0.001(4) 0.011(4)
C9 0.063(7) 0.044(5) 0.035(4) 0.017(4) 0.006(5) 0.008(5)
C75 0.067(6) 0.042(4) 0.047(6) 0.028(4) -0.001(5) 0.015(4)
C69 0.099(8) 0.051(5) 0.041(5) 0.016(4) 0.017(5) 0.037(5)
C79 0.079(7) 0.043(5) 0.061(7) 0.030(5) 0.024(6) 0.033(5)
C15 0.054(5) 0.061(5) 0.070(6) 0.038(5) -0.007(5) 0.005(4)
C70 0.113(10) 0.104(8) 0.050(6) 0.038(6) 0.027(6) 0.063(7)
C65 0.073(7) 0.036(4) 0.041(4) 0.019(4) 0.013(4) 0.025(5)
C68 0.087(7) 0.044(5) 0.038(4) 0.021(4) 0.019(4) 0.037(5)
C3 0.041(5) 0.051(5) 0.043(5) 0.024(4) 0.010(4) 0.012(4)
C4 0.038(5) 0.067(5) 0.038(5) 0.016(4) 0.005(4) 0.018(4)
C37 0.049(7) 0.098(8) 0.091(8) 0.045(7) 0.007(6) 0.031(6)
C0AA 0.040(4) 0.049(6) 0.053(5) 0.032(5) -0.001(4) 0.004(4)
C66 0.111(10) 0.049(5) 0.041(5) 0.027(4) 0.030(6) 0.042(6)
C44 0.045(5) 0.058(5) 0.043(5) 0.027(4) 0.010(4) 0.007(4)
C34 0.037(5) 0.063(6) 0.054(5) 0.022(4) 0.004(4) 0.008(5)
C5AA 0.039(5) 0.055(5) 0.046(5) 0.021(4) 0.004(4) 0.012(4)
C28 0.041(6) 0.049(5) 0.068(6) 0.023(5) 0.014(5) 0.012(4)
C73 0.110(9) 0.051(5) 0.066(6) 0.039(5) 0.034(6) 0.043(6)
C45 0.055(6) 0.061(6) 0.049(5) 0.022(4) 0.016(5) 0.005(5)
C76 0.089(8) 0.043(5) 0.061(8) 0.025(5) -0.004(6) 0.019(5)
C7AA 0.052(7) 0.073(7) 0.062(5) 0.022(5) 0.014(5) 0.018(5)
C71 0.130(11) 0.120(8) 0.061(7) 0.054(6) 0.042(7) 0.068(8)
C49 0.065(6) 0.063(6) 0.051(6) 0.024(5) 0.006(5) 0.020(5)
C78 0.101(8) 0.063(6) 0.078(9) 0.039(6) 0.026(7) 0.051(6)
C29 0.068(8) 0.068(7) 0.075(7) 0.024(6) 0.026(6) 0.028(6)
C23 0.046(6) 0.099(7) 0.054(5) -0.015(5) 0.002(5) 0.027(5)
C52 0.034(5) 0.110(8) 0.075(8) 0.066(7) -0.003(4) 0.007(4)
C6AA 0.085(9) 0.070(8) 0.081(7) 0.042(6) 0.025(6) 0.037(7)
C46 0.080(8) 0.081(7) 0.066(7) 0.040(6) 0.039(6) 0.027(6)
C38 0.066(8) 0.091(7) 0.063(6) 0.027(5) 0.020(5) 0.028(6)
C59 0.070(8) 0.062(6) 0.082(8) 0.049(6) 0.003(6) 0.008(6)
C36 0.062(8) 0.107(10) 0.101(8) 0.046(7) 0.019(7) 0.039(8)
C16 0.092(9) 0.067(7) 0.082(7) 0.023(6) -0.002(6) 0.002(6)
C10 0.080(8) 0.049(5) 0.057(6) 0.026(5) 0.000(6) 0.012(5)
C48 0.080(8) 0.088(8) 0.079(7) 0.038(6) 0.011(6) 0.041(7)
C63 0.104(10) 0.108(9) 0.068(7) 0.058(7) 0.030(7) 0.035(8)
C72 0.150(12) 0.110(9) 0.073(7) 0.058(6) 0.046(7) 0.053(8)
C77 0.118(9) 0.056(6) 0.082(10) 0.032(6) 0.015(7) 0.043(6)
C4AA 0.060(6) 0.110(9) 0.094(9) 0.059(7) 0.006(6) 0.005(6)
C39 0.106(11) 0.099(8) 0.066(7) 0.031(6) 0.023(7) 0.024(7)
C24 0.096(11) 0.097(8) 0.092(9) -0.009(7) 0.017(8) 0.021(7)
C11 0.125(13) 0.068(7) 0.069(7) 0.041(6) -0.003(8) -0.002(7)
C43 0.108(11) 0.106(9) 0.066(6) 0.021(6) 0.020(7) 0.024(8)
C53 0.054(6) 0.107(8) 0.108(11) 0.076(8) -0.021(6) -0.012(5)
C42 0.145(15) 0.118(10) 0.072(8) 0.030(7) 0.020(8) 0.025(10)
C2AA 0.175(16) 0.079(7) 0.069(7) 0.041(6) 0.022(9) -0.020(8)
C41 0.131(14) 0.118(10) 0.075(8) 0.035(7) 0.032(8) 0.026(10)
C30 0.113(11) 0.099(10) 0.122(10) 0.051(8) 0.056(9) 0.060(9)
C57 0.050(6) 0.141(9) 0.104(11) 0.088(8) 0.015(6) 0.034(6)
C14 0.158(14) 0.046(6) 0.051(5) 0.014(5) 0.045(7) -0.001(7)
C47 0.088(8) 0.082(8) 0.082(7) 0.042(6) 0.030(6) 0.035(7)
C40 0.197(19) 0.110(10) 0.074(8) 0.042(7) 0.023(9) 0.023(10)
C61 0.114(12) 0.120(10) 0.109(10) 0.090(9) 0.020(9) 0.014(9)
C27 0.131(13) 0.153(11) 0.056(6) 0.000(7) 0.000(7) 0.073(9)
C19 0.070(8) 0.140(11) 0.144(12) 0.075(9) -0.003(8) -0.017(8)
C60 0.102(11) 0.095(9) 0.109(10) 0.077(8) 0.005(8) 0.009(8)
C32 0.159(15) 0.118(12) 0.137(11) 0.080(10) 0.062(10) 0.097(12)
C25 0.087(11) 0.170(13) 0.139(12) -0.009(10) 0.002(10) 0.075(11)
C31 0.167(16) 0.119(12) 0.138(11) 0.069(10) 0.065(10) 0.097(13)
C62 0.131(13) 0.144(11) 0.097(10) 0.091(9) 0.039(10) 0.036(10)
C3AA 0.099(11) 0.129(11) 0.142(12) 0.069(9) -0.008(9) -0.010(9)
C54 0.066(7) 0.182(12) 0.146(15) 0.119(11) -0.013(8) -0.005(7)
C13 0.25(2) 0.075(8) 0.054(7) 0.029(6) 0.051(9) -0.003(9)
C17 0.111(11) 0.092(8) 0.117(11) 0.032(8) -0.016(8) -0.024(8)
C55 0.060(8) 0.205(13) 0.159(15) 0.134(12) 0.000(9) 0.008(7)
C56 0.061(7) 0.212(13) 0.168(17) 0.134(12) 0.025(8) 0.036(7)
C2 0.143(15) 0.178(13) 0.102(9) -0.019(9) -0.024(9) 0.080(12)
C7 0.110(13) 0.119(9) 0.142(12) -0.026(8) -0.012(10) 0.038(8)

loop_
_atom_type_symbol
_atom_type_description
_atom_type_scat_dispersion_real
_atom_type_scat_dispersion_imag
_atom_type_scat_source
C C 0.0030 0.0020 'International Tables Vol C Tables 4.2.6.8 and 6.1.1.4'
H H 0.0000 0.0000 'International Tables Vol C Tables 4.2.6.8 and 6.1.1.4'
Mo Mo -1.6830 0.6860 'International Tables Vol C Tables 4.2.6.8 and 6.1.1.4'
N N 0.0060 0.0030 'International Tables Vol C Tables 4.2.6.8 and 6.1.1.4'
O O 0.0110 0.0060 'International Tables Vol C Tables 4.2.6.8 and 6.1.1.4'
Si Si 0.0820 0.0700 'International Tables Vol C Tables 4.2.6.8 and 6.1.1.4'

loop_
_geom_angle_atom_site_label_1
_geom_angle_atom_site_label_2
_geom_angle_atom_site_label_3
_geom_angle
_geom_angle_site_symmetry_1
_geom_angle_site_symmetry_3
Mo8 Mo9 Mo10 59.87(3) . .
O17 Mo9 Mo10 89.1(2) . .
O17 Mo9 Mo8 128.26(19) . .
O17 Mo9 O19 88.7(3) . .
O17 Mo9 O15 84.7(2) . .
O16 Mo9 Mo10 127.57(18) . .
O16 Mo9 Mo8 84.47(18) . .
O16 Mo9 O17 84.5(3) . .
O16 Mo9 O19 157.5(3) . .
O16 Mo9 O15 83.3(2) . .
O19 Mo9 Mo10 30.61(18) . .
O19 Mo9 Mo8 82.95(19) . .
O19 Mo9 O15 74.7(2) . .
O15 Mo9 Mo10 44.28(14) . .
O15 Mo9 Mo8 43.78(14) . .
O18 Mo9 Mo10 78.36(19) . .
O18 Mo9 Mo8 30.03(18) . .
O18 Mo9 O17 158.1(3) . .
O18 Mo9 O16 89.0(3) . .
O18 Mo9 O19 89.4(3) . .
O18 Mo9 O15 73.8(2) . .
O31 Mo9 Mo10 128.9(2) . .
O31 Mo9 Mo8 130.1(2) . .
O31 Mo9 O17 101.6(3) . .
O31 Mo9 O16 103.3(3) . .
O31 Mo9 O19 99.1(3) . .
O31 Mo9 O15 171.2(3) . .
O31 Mo9 O18 100.2(3) . .
Mo8 Mo10 Mo9 60.04(3) . .
O21 Mo10 Mo9 130.37(19) . .
O21 Mo10 Mo8 90.0(2) . .
O21 Mo10 O19 158.4(3) . .
O21 Mo10 O15 85.8(2) . .
O21 Mo10 O27 84.2(3) . .
O20 Mo10 Mo9 81.0(2) . .
O20 Mo10 Mo8 31.64(19) . .
O20 Mo10 O21 92.8(3) . .
O20 Mo10 O19 91.6(3) . .
O20 Mo10 O15 75.5(2) . .
O20 Mo10 O27 159.1(3) . .
O19 Mo10 Mo9 30.20(18) . .
O19 Mo10 Mo8 82.78(19) . .
O19 Mo10 O15 74.8(2) . .
O19 Mo10 O27 84.2(3) . .
O15 Mo10 Mo9 44.82(14) . .
O15 Mo10 Mo8 43.86(14) . .
O27 Mo10 Mo9 85.28(19) . .
O27 Mo10 Mo8 127.50(18) . .
O27 Mo10 O15 83.6(2) . .
O30 Mo10 Mo9 128.8(2) . .
O30 Mo10 Mo8 133.0(2) . .
O30 Mo10 O21 100.7(3) . .
O30 Mo10 O20 101.6(3) . .
O30 Mo10 O19 99.1(3) . .
O30 Mo10 O15 173.1(3) . .
O30 Mo10 O27 99.2(3) . .
Mo11 Mo6 Mo7 60.53(3) . .
O10 Mo6 Mo11 44.39(15) . .
O10 Mo6 Mo7 45.21(14) . .
O22 Mo6 Mo11 28.75(18) . .
O22 Mo6 Mo7 78.66(19) . .
O22 Mo6 O10 73.1(2) . .
O12 Mo6 Mo11 80.60(19) . .
O12 Mo6 Mo7 29.69(17) . .
O12 Mo6 O10 74.9(2) . .
O12 Mo6 O22 86.8(3) . .
O34 Mo6 Mo11 128.0(2) . .
O34 Mo6 Mo7 129.5(2) . .
O34 Mo6 O10 171.0(3) . .
O34 Mo6 O22 99.3(3) . .
O34 Mo6 O12 100.2(3) . .
O34 Mo6 O9 101.9(3) . .
O34 Mo6 O8 100.1(3) . .
O9 Mo6 Mo11 130.08(18) . .
O9 Mo6 Mo7 89.04(18) . .
O9 Mo6 O10 85.8(2) . .
O9 Mo6 O22 158.7(2) . .
O9 Mo6 O12 91.0(3) . .
O9 Mo6 O8 86.2(3) . .
O8 Mo6 Mo11 85.85(19) . .
O8 Mo6 Mo7 130.01(18) . .
O8 Mo6 O10 84.8(2) . .
O8 Mo6 O22 88.5(3) . .
O8 Mo6 O12 159.7(2) . .
Mo10 Mo8 Mo9 60.09(3) . .
O13 Mo8 Mo9 130.18(18) . .
O13 Mo8 Mo10 84.27(19) . .
O13 Mo8 O20 85.0(3) . .
O13 Mo8 O15 85.4(2) . .
O13 Mo8 O18 158.9(3) . .
O20 Mo8 Mo9 79.01(17) . .
O20 Mo8 Mo10 28.75(17) . .
O20 Mo8 O15 73.1(2) . .
O15 Mo8 Mo9 44.85(14) . .
O15 Mo8 Mo10 44.39(14) . .
O18 Mo8 Mo9 29.18(18) . .
O18 Mo8 Mo10 78.00(19) . .
O18 Mo8 O20 84.9(3) . .
O18 Mo8 O15 74.0(2) . .
O14 Mo8 Mo9 89.99(19) . .
O14 Mo8 Mo10 131.34(19) . .
O14 Mo8 O13 89.4(3) . .
O14 Mo8 O20 159.8(3) . .
O14 Mo8 O15 87.1(2) . .
O14 Mo8 O18 93.8(3) . .
O32 Mo8 Mo9 127.3(2) . .
O32 Mo8 Mo10 124.9(2) . .
O32 Mo8 O13 101.0(3) . .
O32 Mo8 O20 96.5(3) . .
O32 Mo8 O15 167.4(3) . .
O32 Mo8 O18 98.5(3) . .
O32 Mo8 O14 103.7(3) . .
Mo3 Mo1 Mo2 60.37(3) . .
O1 Mo1 Mo2 45.23(14) . .
O1 Mo1 Mo3 44.53(15) . .
O2 Mo1 Mo2 29.17(17) . .
O2 Mo1 Mo3 79.92(18) . .
O2 Mo1 O1 74.4(2) . .
O9 Mo1 Mo2 83.87(18) . .
O9 Mo1 Mo3 128.78(17) . .
O9 Mo1 O1 84.3(2) . .
O9 Mo1 O2 85.1(3) . .
O4 Mo1 Mo2 79.57(19) . .
O4 Mo1 Mo3 30.43(18) . .
O4 Mo1 O1 75.0(2) . .
O4 Mo1 O2 86.6(3) . .
O4 Mo1 O9 159.0(2) . .
O7 Mo1 Mo2 133.42(19) . .
O7 Mo1 Mo3 92.42(19) . .
O7 Mo1 O1 88.5(2) . .
O7 Mo1 O2 161.7(3) . .
O7 Mo1 O9 87.0(3) . .
O7 Mo1 O4 95.1(3) . .
O40 Mo1 Mo2 124.3(2) . .
O40 Mo1 Mo3 129.5(2) . .
O40 Mo1 O1 168.5(3) . .
O40 Mo1 O2 95.3(3) . .
O40 Mo1 O9 100.3(3) . .
O40 Mo1 O4 99.6(3) . .
O40 Mo1 O7 102.3(3) . .
Mo6 Mo11 Mo7 59.74(3) . .
O21 Mo11 Mo6 128.56(19) . .
O21 Mo11 Mo7 85.66(19) . .
O21 Mo11 O10 84.5(2) . .
O21 Mo11 O23 85.6(3) . .
O10 Mo11 Mo6 44.04(14) . .
O10 Mo11 Mo7 44.74(14) . .
O22 Mo11 Mo6 29.4(2) . .
O22 Mo11 Mo7 78.4(2) . .
O22 Mo11 O21 158.0(3) . .
O22 Mo11 O10 73.5(2) . .
O22 Mo11 O23 87.7(3) . .
O24 Mo11 Mo6 89.84(19) . .
O24 Mo11 Mo7 131.0(2) . .
O24 Mo11 O21 86.1(3) . .
O24 Mo11 O10 86.4(2) . .
O24 Mo11 O22 93.0(3) . .
O24 Mo11 O23 159.0(3) . .
O23 Mo11 Mo6 80.49(19) . .
O23 Mo11 Mo7 29.0(2) . .
O23 Mo11 O10 73.7(2) . .
O29 Mo11 Mo6 129.7(2) . .
O29 Mo11 Mo7 126.6(3) . .
O29 Mo11 O21 101.1(3) . .
O29 Mo11 O10 169.7(3) . .
O29 Mo11 O22 100.6(3) . .
O29 Mo11 O24 102.4(3) . .
O29 Mo11 O23 98.1(3) . .
Mo12 Mo5 Mo4 60.85(3) . .
O6 Mo5 Mo12 45.17(15) . .
O6 Mo5 Mo4 44.78(15) . .
O25 Mo5 Mo12 30.48(19) . .
O25 Mo5 Mo4 82.5(2) . .
O25 Mo5 O6 75.6(2) . .
O25 Mo5 O8 92.4(3) . .
O25 Mo5 O35 91.8(3) . .
O25 Mo5 O7 158.6(3) . .
O8 Mo5 Mo12 90.70(19) . .
O8 Mo5 Mo4 128.98(18) . .
O8 Mo5 O6 84.7(2) . .
O8 Mo5 O35 157.0(3) . .
O8 Mo5 O7 82.7(3) . .
O35 Mo5 Mo12 81.62(19) . .
O35 Mo5 Mo4 29.74(19) . .
O35 Mo5 O6 74.5(2) . .
O35 Mo5 O7 85.2(3) . .
O7 Mo5 Mo12 128.35(18) . .
O7 Mo5 Mo4 84.42(18) . .
O7 Mo5 O6 83.2(2) . .
O36 Mo5 Mo12 131.4(3) . .
O36 Mo5 Mo4 129.4(2) . .
O36 Mo5 O6 173.4(3) . .
O36 Mo5 O25 101.4(3) . .
O36 Mo5 O8 101.4(3) . .
O36 Mo5 O35 99.9(3) . .
O36 Mo5 O7 100.0(3) . .
N9 Mo13 O40 98.3(3) . .
N1 Mo13 O40 104.3(3) . .
N1 Mo13 N9 141.9(3) . .
Mo5 Mo12 Mo4 59.73(3) . .
O6 Mo12 Mo5 44.72(14) . .
O6 Mo12 Mo4 44.14(15) . .
O25 Mo12 Mo5 28.7(2) . .
O25 Mo12 Mo4 80.2(2) . .
O25 Mo12 O6 73.4(2) . .
O24 Mo12 Mo5 85.30(19) . .
O24 Mo12 Mo4 127.92(19) . .
O24 Mo12 O6 83.8(2) . .
O24 Mo12 O25 85.7(3) . .
O26 Mo12 Mo5 78.9(2) . .
O26 Mo12 Mo4 30.1(2) . .
O26 Mo12 O6 74.2(2) . .
O26 Mo12 O25 87.7(3) . .
O26 Mo12 O24 158.0(3) . .
O27 Mo12 Mo5 130.79(19) . .
O27 Mo12 Mo4 90.0(2) . .
O27 Mo12 O6 86.2(2) . .
O27 Mo12 O25 158.5(3) . .
O27 Mo12 O24 85.5(3) . .
O27 Mo12 O26 93.3(3) . .
O28 Mo12 Mo5 127.1(3) . .
O28 Mo12 Mo4 130.5(3) . .
O28 Mo12 O6 170.6(3) . .
O28 Mo12 O25 98.8(3) . .
O28 Mo12 O24 101.0(3) . .
O28 Mo12 O26 100.8(3) . .
O28 Mo12 O27 102.1(3) . .
Mo6 Mo7 Mo11 59.72(3) . .
O10 Mo7 Mo6 44.04(13) . .
O10 Mo7 Mo11 43.94(15) . .
O13 Mo7 Mo6 128.92(18) . .
O13 Mo7 Mo11 88.29(19) . .
O13 Mo7 O10 85.0(2) . .
O12 Mo7 Mo6 29.89(18) . .
O12 Mo7 Mo11 80.00(19) . .
O12 Mo7 O10 73.9(2) . .
O12 Mo7 O13 158.4(3) . .
O12 Mo7 O11 88.4(3) . .
O23 Mo7 Mo6 81.6(2) . .
O23 Mo7 Mo11 30.5(2) . .
O23 Mo7 O10 74.4(2) . .
O23 Mo7 O13 88.9(3) . .
O23 Mo7 O12 90.1(3) . .
O23 Mo7 O11 157.8(3) . .
O11 Mo7 Mo6 86.17(18) . .
O11 Mo7 Mo11 127.87(18) . .
O11 Mo7 O10 84.0(2) . .
O11 Mo7 O13 84.5(3) . .
O33 Mo7 Mo6 130.8(2) . .
O33 Mo7 Mo11 130.9(3) . .
O33 Mo7 O10 172.9(3) . .
O33 Mo7 O13 100.2(3) . .
O33 Mo7 O12 101.2(3) . .
O33 Mo7 O23 100.9(3) . .
O33 Mo7 O11 101.2(3) . .
N6 Mo16 N10 130.8(3) 1_656 .
Mo5 Mo4 Mo12 59.43(3) . .
O6 Mo4 Mo5 44.54(14) . .
O6 Mo4 Mo12 44.34(15) . .
O17 Mo4 Mo5 128.88(19) . .
O17 Mo4 Mo12 83.7(2) . .
O17 Mo4 O6 84.4(2) . .
O17 Mo4 O26 85.8(3) . .
O26 Mo4 Mo5 77.63(19) . .
O26 Mo4 Mo12 28.66(18) . .
O26 Mo4 O6 73.0(2) . .
O5 Mo4 Mo5 90.97(19) . .
O5 Mo4 Mo12 130.38(19) . .
O5 Mo4 O6 86.3(2) . .
O5 Mo4 O17 87.7(3) . .
O5 Mo4 O26 158.7(3) . .
O5 Mo4 O35 92.0(3) . .
O35 Mo4 Mo5 29.40(19) . .
O35 Mo4 Mo12 80.1(2) . .
O35 Mo4 O6 73.9(2) . .
O35 Mo4 O17 158.3(3) . .
O35 Mo4 O26 86.8(3) . .
O37 Mo4 Mo5 128.7(3) . .
O37 Mo4 Mo12 126.6(3) . .
O37 Mo4 O6 169.2(3) . .
O37 Mo4 O17 101.1(3) . .
O37 Mo4 O26 98.0(3) . .
O37 Mo4 O5 103.1(3) . .
O37 Mo4 O35 100.1(3) . .
Mo1 Mo2 Mo3 59.81(3) . .
O1 Mo2 Mo1 43.61(13) . .
O1 Mo2 Mo3 44.24(14) . .
O2 Mo2 Mo1 31.49(19) . .
O2 Mo2 Mo3 81.07(19) . .
O2 Mo2 O1 75.1(2) . .
O2 Mo2 O14 157.6(3) . .
O2 Mo2 O11 94.3(3) . .
O2 Mo2 O3 89.4(3) . .
O14 Mo2 Mo1 126.13(18) . .
O14 Mo2 Mo3 82.52(18) . .
O14 Mo2 O1 82.5(2) . .
O11 Mo2 Mo1 91.32(19) . .
O11 Mo2 Mo3 129.81(19) . .
O11 Mo2 O1 86.1(2) . .
O11 Mo2 O14 84.7(3) . .
O11 Mo2 O3 156.9(3) . .
O3 Mo2 Mo1 80.04(19) . .
O3 Mo2 Mo3 28.64(19) . .
O3 Mo2 O1 72.9(2) . .
O3 Mo2 O14 83.3(3) . .
O39 Mo2 Mo1 131.9(3) . .
O39 Mo2 Mo3 127.8(3) . .
O39 Mo2 O1 171.1(3) . .
O39 Mo2 O2 100.9(3) . .
O39 Mo2 O14 101.2(3) . .
O39 Mo2 O11 102.2(3) . .
O39 Mo2 O3 99.4(3) . .
N5 Mo15 N4 139.3(3) . .
N3 Mo14 N7 112.3(3) . .
N2 Mo14 N3 153.3(3) . .
N2 Mo14 N7 91.7(3) . .
Mo1 Mo3 Mo2 59.82(3) . .
O1 Mo3 Mo1 43.61(14) . .
O1 Mo3 Mo2 44.92(14) . .
O16 Mo3 Mo1 129.6(2) . .
O16 Mo3 Mo2 92.08(19) . .
O16 Mo3 O1 86.5(2) . .
O16 Mo3 O5 84.9(3) . .
O16 Mo3 O4 158.2(3) . .
O16 Mo3 O3 93.7(3) . .
O5 Mo3 Mo1 83.00(18) . .
O5 Mo3 Mo2 128.01(19) . .
O5 Mo3 O1 83.1(2) . .
O4 Mo3 Mo1 29.27(19) . .
O4 Mo3 Mo2 78.28(18) . .
O4 Mo3 O1 72.9(2) . .
O4 Mo3 O5 85.9(3) . .
O3 Mo3 Mo1 81.2(2) . .
O3 Mo3 Mo2 30.1(2) . .
O3 Mo3 O1 75.0(2) . .
O3 Mo3 O5 158.1(3) . .
O3 Mo3 O4 87.6(3) . .
O38 Mo3 Mo1 128.9(2) . .
O38 Mo3 Mo2 130.2(3) . .
O38 Mo3 O1 171.3(3) . .
O38 Mo3 O16 101.4(3) . .
O38 Mo3 O5 101.1(3) . .
O38 Mo3 O4 99.7(3) . .
O38 Mo3 O3 100.6(3) . .
O6 Si1 O10 109.1(3) . .
O6 Si1 O1 109.0(3) . .
O6 Si1 O15 110.1(3) . .
O10 Si1 O1 109.7(3) . .
O10 Si1 O15 109.6(3) . .
O1 Si1 O15 109.2(3) . .
Mo5 O6 Mo12 90.1(2) . .
Mo5 O6 Mo4 90.7(2) . .
Mo4 O6 Mo12 91.5(2) . .
Si1 O6 Mo5 126.6(3) . .
Si1 O6 Mo12 124.1(3) . .
Si1 O6 Mo4 123.5(3) . .
Mo10 O21 Mo11 151.6(4) . .
Mo6 O10 Mo11 91.6(2) . .
Mo6 O10 Mo7 90.75(19) . .
Mo11 O10 Mo7 91.3(2) . .
Si1 O10 Mo6 124.2(3) . .
Si1 O10 Mo11 124.2(3) . .
Si1 O10 Mo7 124.8(3) . .
Mo1 O1 Mo2 91.2(2) . .
Mo1 O1 Mo3 91.9(2) . .
Mo3 O1 Mo2 90.8(2) . .
Si1 O1 Mo1 124.1(3) . .
Si1 O1 Mo2 124.4(3) . .
Si1 O1 Mo3 124.5(3) . .
Mo8 O13 Mo7 147.9(4) . .
Mo11 O22 Mo6 121.8(3) . .
Mo10 O20 Mo8 119.6(3) . .
Mo7 O12 Mo6 120.4(3) . .
Mo2 O2 Mo1 119.3(3) . .
Mo9 O17 Mo4 149.9(4) . .
Mo5 O25 Mo12 120.8(3) . .
Mo11 O24 Mo12 150.7(4) . .
Mo3 O16 Mo9 154.4(4) . .
Mo9 O19 Mo10 119.2(3) . .
Mo7 O23 Mo11 120.5(3) . .
Mo12 O26 Mo4 121.3(3) . .
Mo4 O5 Mo3 150.3(4) . .
Mo10 O15 Mo9 90.89(19) . .
Mo8 O15 Mo9 91.4(2) . .
Mo8 O15 Mo10 91.7(2) . .
Si1 O15 Mo9 124.7(3) . .
Si1 O15 Mo10 124.7(3) . .
Si1 O15 Mo8 123.5(3) . .
Mo12 O27 Mo10 151.9(3) . .
Mo6 O9 Mo1 148.9(3) . .
Mo9 O18 Mo8 120.8(3) . .
Mo8 O14 Mo2 149.8(4) . .
Mo2 O11 Mo7 154.6(3) . .
Mo1 O4 Mo3 120.3(3) . .
Mo5 O8 Mo6 153.4(4) . .
Mo5 O35 Mo4 120.9(3) . .
Mo1 O7 Mo5 150.6(4) . .
Mo1 O40 Mo13 113.7(3) . .
Mo3 O3 Mo2 121.2(3) . .
C6 N6 Mo16 119.8(7) . 1_454
C6 N6 C1AA 118.6(10) . .
C1AA N6 Mo16 121.6(7) . 1_454
C5 N5 Mo15 119.0(7) . .
C8 N5 Mo15 121.6(7) . .
C8 N5 C5 119.3(9) . .
C22 N3 Mo14 123.1(7) . .
C22 N3 C3 117.8(9) . .
C3 N3 Mo14 119.0(7) . .
C64 N9 Mo13 115.2(6) . .
C64 N9 C67 119.0(9) . .
C67 N9 Mo13 124.4(7) . .
C50 N2 Mo14 118.9(7) . .
C50 N2 C0AA 117.4(9) . .
C0AA N2 Mo14 123.2(7) . .
C65 N10 Mo16 116.1(7) . .
C66 N10 Mo16 123.2(7) . .
C66 N10 C65 118.9(9) . .
C1 N1 Mo13 118.7(6) . .
C1 N1 C51 117.8(9) . .
C51 N1 Mo13 123.4(6) . .
C4 N4 Mo15 113.2(7) . .
C5AA N4 Mo15 123.1(7) . .
C5AA N4 C4 120.2(10) . .
C37 N7 Mo14 123.2(9) . .
C37 N7 C34 117.4(12) . .
C34 N7 Mo14 116.1(8) . .
C36 N8 C7AA 118.4(13) . .
N6 C6 C5 120.5(9) . .
N6 C6 C9 114.5(9) . .
C5 C6 C9 125.0(9) . .
C75 C74 C64 119.6(10) . .
C75 C74 C79 118.8(10) . .
C79 C74 C64 121.4(9) . .
N5 C5 C6 119.8(9) . .
N5 C5 C15 116.2(10) . .
C6 C5 C15 124.0(10) . .
N5 C8 H8 119.8 . .
N5 C8 C1AA 120.4(10) . .
C1AA C8 H8 119.8 . .
N1 C1 C58 114.7(9) . .
N1 C1 C0AA 121.1(9) . .
C0AA C1 C58 124.1(9) . .
N9 C64 C74 113.5(8) . .
N9 C64 C65 121.5(9) . .
C65 C64 C74 124.9(9) . .
N1 C51 H51 119.8 . .
N1 C51 C50 120.4(9) . .
C50 C51 H51 119.8 . .
N2 C50 C51 121.9(9) . .
N2 C50 H50 119.0 . .
C51 C50 H50 119.0 . .
N9 C67 H67 120.2 . .
N9 C67 C66 119.7(10) . .
C66 C67 H67 120.2 . .
C59 C58 C1 119.9(11) . .
C59 C58 C63 119.9(12) . .
C63 C58 C1 120.2(11) . .
N6 C1AA C8 120.9(10) . .
N6 C1AA H1AA 119.5 . .
C8 C1AA H1AA 119.5 . .
N3 C22 H22 118.7 . .
N3 C22 C5AA 122.6(11) . .
C5AA C22 H22 118.7 . .
C10 C9 C6 123.0(10) . .
C14 C9 C6 119.9(10) . .
C14 C9 C10 117.0(11) . .
C74 C75 H75 119.1 . .
C76 C75 C74 121.8(12) . .
C76 C75 H75 119.1 . .
C70 C69 H69 119.9 . .
C68 C69 H69 119.9 . .
C68 C69 C70 120.2(12) . .
C74 C79 H79 119.9 . .
C78 C79 C74 120.2(11) . .
C78 C79 H79 119.9 . .
C16 C15 C5 118.4(12) . .
C16 C15 C4AA 119.4(12) . .
C4AA C15 C5 122.1(12) . .
C69 C70 H70 120.4 . .
C71 C70 C69 119.3(15) . .
C71 C70 H70 120.4 . .
N10 C65 C64 119.5(9) . .
N10 C65 C68 114.8(9) . .
C64 C65 C68 125.7(9) . .
C69 C68 C65 121.3(10) . .
C69 C68 C73 119.1(11) . .
C73 C68 C65 119.6(10) . .
N3 C3 C4 120.4(10) . .
N3 C3 C28 116.4(9) . .
C4 C3 C28 123.2(10) . .
N4 C4 C3 118.4(10) . .
N4 C4 C23 116.3(10) . .
C3 C4 C23 125.1(11) . .
N7 C37 H37 119.1 . .
N7 C37 C36 121.7(15) . .
C36 C37 H37 119.1 . .
N2 C0AA C52 115.0(9) . .
C1 C0AA N2 121.3(9) . .
C1 C0AA C52 123.7(9) . .
N10 C66 C67 121.3(10) . .
N10 C66 H66 119.3 . .
C67 C66 H66 119.3 . .
C45 C44 C34 118.3(11) . .
C45 C44 C49 117.9(12) . .
C49 C44 C34 123.8(11) . .
N7 C34 C44 114.3(11) . .
N7 C34 C7AA 120.5(12) . .
C7AA C34 C44 124.9(12) . .
N4 C5AA C22 120.4(11) . .
N4 C5AA H5AA 119.8 . .
C22 C5AA H5AA 119.8 . .
C29 C28 C3 120.8(12) . .
C29 C28 C6AA 120.9(12) . .
C6AA C28 C3 118.3(11) . .
C68 C73 H73 120.1 . .
C72 C73 C68 119.8(13) . .
C72 C73 H73 120.1 . .
C44 C45 H45 119.7 . .
C44 C45 C46 120.6(13) . .
C46 C45 H45 119.7 . .
C75 C76 H76 120.7 . .
C75 C76 C77 118.6(12) . .
C77 C76 H76 120.7 . .
N8 C7AA C34 119.6(13) . .
N8 C7AA C38 117.6(12) . .
C34 C7AA C38 122.7(13) . .
C70 C71 H71 118.9 . .
C70 C71 C72 122.1(14) . .
C72 C71 H71 118.9 . .
C44 C49 H49 118.7 . .
C48 C49 C44 122.7(13) . .
C48 C49 H49 118.7 . .
C79 C78 H78 119.9 . .
C79 C78 C77 120.2(13) . .
C77 C78 H78 119.9 . .
C28 C29 H29 121.1 . .
C28 C29 C30 117.7(15) . .
C30 C29 H29 121.1 . .
C24 C23 C4 117.6(15) . .
C27 C23 C4 120.7(17) . .
C27 C23 C24 121.5(16) . .
C53 C52 C0AA 120.6(13) . .
C57 C52 C0AA 120.1(12) . .
C57 C52 C53 119.3(13) . .
C28 C6AA H6AA 120.2 . .
C32 C6AA C28 119.6(14) . .
C32 C6AA H6AA 120.2 . .
C45 C46 H46 121.0 . .
C47 C46 C45 118.0(14) . .
C47 C46 H46 121.0 . .
C39 C38 C7AA 124.5(14) . .
C39 C38 C43 115.8(15) . .
C43 C38 C7AA 119.7(14) . .
C58 C59 H59 119.8 . .
C58 C59 C60 120.5(15) . .
C60 C59 H59 119.8 . .
N8 C36 C37 122.3(15) . .
N8 C36 H36 118.9 . .
C37 C36 H36 118.9 . .
C15 C16 H16 118.8 . .
C15 C16 C17 122.5(16) . .
C17 C16 H16 118.8 . .
C9 C10 H10 119.9 . .
C11 C10 C9 120.2(12) . .
C11 C10 H10 119.9 . .
C49 C48 H48 121.0 . .
C49 C48 C47 118.0(14) . .
C47 C48 H48 121.0 . .
C58 C63 H63 120.5 . .
C58 C63 C62 119.0(15) . .
C62 C63 H63 120.5 . .
C73 C72 C71 119.4(15) . .
C73 C72 H72 120.3 . .
C71 C72 H72 120.3 . .
C76 C77 C78 120.4(12) . .
C76 C77 H77 119.8 . .
C78 C77 H77 119.8 . .
C15 C4AA H4AA 119.6 . .
C19 C4AA C15 120.9(17) . .
C19 C4AA H4AA 119.6 . .
C38 C39 H39 119.6 . .
C38 C39 C40 120.7(16) . .
C40 C39 H39 119.6 . .
C23 C24 H24 118.0 . .
C7 C24 C23 124(2) . .
C7 C24 H24 118.0 . .
C10 C11 H11 119.9 . .
C2AA C11 C10 120.3(14) . .
C2AA C11 H11 119.9 . .
C38 C43 H43 119.4 . .
C42 C43 C38 121.1(17) . .
C42 C43 H43 119.4 . .
C52 C53 H53 119.4 . .
C54 C53 C52 121.1(18) . .
C54 C53 H53 119.4 . .
C43 C42 H42 119.2 . .
C41 C42 C43 121.7(19) . .
C41 C42 H42 119.2 . .
C11 C2AA H2AA 119.8 . .
C11 C2AA C13 120.5(15) . .
C13 C2AA H2AA 119.8 . .
C42 C41 H41 120.2 . .
C40 C41 C42 120(2) . .
C40 C41 H41 120.2 . .
C29 C30 H30 119.4 . .
C31 C30 C29 121.2(16) . .
C31 C30 H30 119.4 . .
C52 C57 H57 120.3 . .
C52 C57 C56 119.3(16) . .
C56 C57 H57 120.3 . .
C9 C14 H14 118.4 . .
C9 C14 C13 123.2(14) . .
C13 C14 H14 118.4 . .
C46 C47 C48 122.7(15) . .
C46 C47 H47 118.6 . .
C48 C47 H47 118.6 . .
C39 C40 H40 119.6 . .
C41 C40 C39 120.8(19) . .
C41 C40 H40 119.6 . .
C60 C61 H61 119.5 . .
C60 C61 C62 121.0(16) . .
C62 C61 H61 119.5 . .
C23 C27 H27 121.8 . .
C23 C27 C2 116(2) . .
C2 C27 H27 121.8 . .
C4AA C19 H19 121.5 . .
C3AA C19 C4AA 117.0(19) . .
C3AA C19 H19 121.5 . .
C59 C60 H60 119.7 . .
C61 C60 C59 120.5(17) . .
C61 C60 H60 119.7 . .
C6AA C32 H32 119.4 . .
C31 C32 C6AA 121.2(18) . .
C31 C32 H32 119.4 . .
C2 C25 H25 115.6 . .
C2 C25 C7 129(3) . .
C7 C25 H25 115.6 . .
C30 C31 H31 120.4 . .
C32 C31 C30 119.3(17) . .
C32 C31 H31 120.4 . .
C63 C62 H62 120.5 . .
C61 C62 C63 119.0(17) . .
C61 C62 H62 120.5 . .
C19 C3AA H3AA 117.4 . .
C19 C3AA C17 125.2(18) . .
C17 C3AA H3AA 117.4 . .
C53 C54 H54 120.0 . .
C55 C54 C53 119.9(19) . .
C55 C54 H54 120.0 . .
C2AA C13 C14 118.4(15) . .
C2AA C13 H13 120.8 . .
C14 C13 H13 120.8 . .
C16 C17 C3AA 114.9(19) . .
C16 C17 H17 122.6 . .
C3AA C17 H17 122.6 . .
C54 C55 H55 120.0 . .
C54 C55 C56 120.0(18) . .
C56 C55 H55 120.0 . .
C57 C56 H56 119.9 . .
C55 C56 C57 120(2) . .
C55 C56 H56 119.9 . .
C27 C2 H2 120.5 . .
C25 C2 C27 119(3) . .
C25 C2 H2 120.5 . .
C24 C7 C25 110(2) . .
C24 C7 H7 125.0 . .
C25 C7 H7 125.0 . .

loop_
_geom_bond_atom_site_label_1
_geom_bond_atom_site_label_2
_geom_bond_distance
_geom_bond_site_symmetry_2
Mo9 Mo10 3.3547(12) .
Mo9 Mo8 3.3528(12) .
Mo9 O17 1.924(6) .
Mo9 O16 1.920(6) .
Mo9 O19 1.933(6) .
Mo9 O15 2.365(6) .
Mo9 O18 1.903(6) .
Mo9 O31 1.681(6) .
Mo10 Mo8 3.3472(12) .
Mo10 O21 1.888(6) .
Mo10 O20 1.852(6) .
Mo10 O19 1.957(6) .
Mo10 O15 2.343(6) .
Mo10 O27 1.985(6) .
Mo10 O30 1.693(6) .
Mo6 Mo11 3.3362(12) .
Mo6 Mo7 3.3368(12) .
Mo6 O10 2.320(6) .
Mo6 O22 1.929(7) .
Mo6 O12 1.928(6) .
Mo6 O34 1.682(6) .
Mo6 O9 1.885(7) .
Mo6 O8 1.920(6) .
Mo8 O13 1.922(6) .
Mo8 O20 2.020(6) .
Mo8 O15 2.320(6) .
Mo8 O18 1.953(6) .
Mo8 O14 1.841(6) .
Mo8 O32 1.668(6) .
Mo1 Mo2 3.3357(12) .
Mo1 Mo3 3.3351(12) .
Mo1 O1 2.301(6) .
Mo1 O2 1.999(6) .
Mo1 O9 1.951(6) .
Mo1 O4 1.889(6) .
Mo1 O7 1.838(6) .
Mo1 O40 1.697(6) .
Mo11 Mo7 3.3634(13) .
Mo11 O21 1.947(6) .
Mo11 O10 2.335(6) .
Mo11 O22 1.889(6) .
Mo11 O24 1.872(6) .
Mo11 O23 1.981(7) .
Mo11 O29 1.684(7) .
Mo5 Mo12 3.3262(12) .
Mo5 Mo4 3.3366(12) .
Mo5 O6 2.341(6) .
Mo5 O25 1.860(7) .
Mo5 O8 1.908(6) .
Mo5 O35 1.908(7) .
Mo5 O7 2.018(7) .
Mo5 O36 1.681(6) .
Mo13 O40 2.505(6) .
Mo13 N9 2.254(8) .
Mo13 N1 2.180(8) .
Mo12 Mo4 3.3739(14) .
Mo12 O6 2.359(6) .
Mo12 O25 1.964(6) .
Mo12 O24 1.949(6) .
Mo12 O26 1.893(7) .
Mo12 O27 1.865(6) .
Mo12 O28 1.686(7) .
Mo7 O10 2.368(6) .
Mo7 O13 1.953(6) .
Mo7 O12 1.917(6) .
Mo7 O23 1.892(7) .
Mo7 O11 1.949(7) .
Mo7 O33 1.680(6) .
Mo16 N6 2.315(9) 1_656
Mo16 N10 2.328(8) .
Mo4 O6 2.351(6) .
Mo4 O17 1.928(6) .
Mo4 O26 1.978(7) .
Mo4 O5 1.858(7) .
Mo4 O35 1.928(6) .
Mo4 O37 1.676(7) .
Mo2 Mo3 3.3540(13) .
Mo2 O1 2.369(6) .
Mo2 O2 1.865(6) .
Mo2 O14 1.983(6) .
Mo2 O11 1.870(7) .
Mo2 O3 1.969(7) .
Mo2 O39 1.674(6) .
Mo15 N5 2.271(8) .
Mo15 N4 2.303(8) .
Mo14 N3 2.245(8) .
Mo14 N2 2.233(8) .
Mo14 N7 2.498(10) .
Mo3 O1 2.340(6) .
Mo3 O16 1.876(6) .
Mo3 O5 1.958(7) .
Mo3 O4 1.956(6) .
Mo3 O3 1.880(7) .
Mo3 O38 1.689(7) .
Si1 O6 1.619(6) .
Si1 O10 1.627(6) .
Si1 O1 1.631(6) .
Si1 O15 1.639(6) .
N6 Mo16 2.315(9) 1_454
N6 C6 1.309(12) .
N6 C1AA 1.343(12) .
N5 C5 1.345(13) .
N5 C8 1.308(12) .
N3 C22 1.288(12) .
N3 C3 1.357(12) .
N9 C64 1.319(12) .
N9 C67 1.345(12) .
N2 C50 1.315(12) .
N2 C0AA 1.370(13) .
N10 C65 1.350(12) .
N10 C66 1.320(13) .
N1 C1 1.341(11) .
N1 C51 1.357(12) .
N4 C4 1.325(13) .
N4 C5AA 1.314(13) .
N7 C37 1.340(15) .
N7 C34 1.363(15) .
N8 C7AA 1.367(16) .
N8 C36 1.314(18) .
C6 C5 1.408(14) .
C6 C9 1.479(14) .
C74 C64 1.498(13) .
C74 C75 1.383(14) .
C74 C79 1.393(14) .
C5 C15 1.488(15) .
C8 H8 0.9300 .
C8 C1AA 1.393(14) .
C1 C58 1.497(13) .
C1 C0AA 1.369(13) .
C64 C65 1.395(13) .
C51 H51 0.9300 .
C51 C50 1.391(13) .
C50 H50 0.9300 .
C67 H67 0.9300 .
C67 C66 1.397(14) .
C58 C59 1.356(16) .
C58 C63 1.377(17) .
C1AA H1AA 0.9300 .
C22 H22 0.9300 .
C22 C5AA 1.379(14) .
C9 C10 1.420(14) .
C9 C14 1.314(15) .
C75 H75 0.9300 .
C75 C76 1.368(15) .
C69 H69 0.9300 .
C69 C70 1.397(16) .
C69 C68 1.395(15) .
C79 H79 0.9300 .
C79 C78 1.356(15) .
C15 C16 1.390(18) .
C15 C4AA 1.405(18) .
C70 H70 0.9300 .
C70 C71 1.353(19) .
C65 C68 1.493(14) .
C68 C73 1.428(15) .
C3 C4 1.420(14) .
C3 C28 1.498(15) .
C4 C23 1.470(16) .
C37 H37 0.9300 .
C37 C36 1.380(19) .
C0AA C52 1.520(14) .
C66 H66 0.9300 .
C44 C34 1.469(16) .
C44 C45 1.361(15) .
C44 C49 1.395(15) .
C34 C7AA 1.420(16) .
C5AA H5AA 0.9300 .
C28 C29 1.375(16) .
C28 C6AA 1.391(17) .
C73 H73 0.9300 .
C73 C72 1.363(18) .
C45 H45 0.9300 .
C45 C46 1.424(17) .
C76 H76 0.9300 .
C76 C77 1.379(18) .
C7AA C38 1.450(18) .
C71 H71 0.9300 .
C71 C72 1.40(2) .
C49 H49 0.9300 .
C49 C48 1.353(16) .
C78 H78 0.9300 .
C78 C77 1.397(17) .
C29 H29 0.9300 .
C29 C30 1.410(18) .
C23 C24 1.44(2) .
C23 C27 1.33(2) .
C52 C53 1.363(18) .
C52 C57 1.324(18) .
C6AA H6AA 0.9300 .
C6AA C32 1.382(18) .
C46 H46 0.9300 .
C46 C47 1.349(18) .
C38 C39 1.381(19) .
C38 C43 1.395(19) .
C59 H59 0.9300 .
C59 C60 1.375(17) .
C36 H36 0.9300 .
C16 H16 0.9300 .
C16 C17 1.392(19) .
C10 H10 0.9300 .
C10 C11 1.388(17) .
C48 H48 0.9300 .
C48 C47 1.375(18) .
C63 H63 0.9300 .
C63 C62 1.401(18) .
C72 H72 0.9300 .
C77 H77 0.9300 .
C4AA H4AA 0.9300 .
C4AA C19 1.386(19) .
C39 H39 0.9300 .
C39 C40 1.41(2) .
C24 H24 0.9300 .
C24 C7 1.41(2) .
C11 H11 0.9300 .
C11 C2AA 1.32(2) .
C43 H43 0.9300 .
C43 C42 1.36(2) .
C53 H53 0.9300 .
C53 C54 1.360(19) .
C42 H42 0.9300 .
C42 C41 1.35(2) .
C2AA H2AA 0.9300 .
C2AA C13 1.38(2) .
C41 H41 0.9300 .
C41 C40 1.32(2) .
C30 H30 0.9300 .
C30 C31 1.39(2) .
C57 H57 0.9300 .
C57 C56 1.407(19) .
C14 H14 0.9300 .
C14 C13 1.389(18) .
C47 H47 0.9300 .
C40 H40 0.9300 .
C61 H61 0.9300 .
C61 C60 1.33(2) .
C61 C62 1.38(2) .
C27 H27 0.9300 .
C27 C2 1.50(2) .
C19 H19 0.9300 .
C19 C3AA 1.38(3) .
C60 H60 0.9300 .
C32 H32 0.9300 .
C32 C31 1.35(2) .
C25 H25 0.9300 .
C25 C2 1.28(3) .
C25 C7 1.45(3) .
C31 H31 0.9300 .
C62 H62 0.9300 .
C3AA H3AA 0.9300 .
C3AA C17 1.41(3) .
C54 H54 0.9300 .
C54 C55 1.33(3) .
C13 H13 0.9300 .
C17 H17 0.9300 .
C55 H55 0.9300 .
C55 C56 1.34(3) .
C56 H56 0.9300 .
C2 H2 0.9300 .
C7 H7 0.9300 .

loop_
_geom_torsion_atom_site_label_1
_geom_torsion_atom_site_label_2
_geom_torsion_atom_site_label_3
_geom_torsion_atom_site_label_4
_geom_torsion
_geom_torsion_site_symmetry_1
Mo9 Mo10 O21 Mo11 -48.0(9) .
Mo9 Mo10 O20 Mo8 -45.0(3) .
Mo9 Mo8 O14 Mo2 -103.6(7) .
Mo10 Mo8 O14 Mo2 -55.2(8) .
Mo6 Mo11 O24 Mo12 -98.7(7) .
Mo6 Mo7 O23 Mo11 -41.1(3) .
Mo8 Mo10 O21 Mo11 -96.9(8) .
Mo1 Mo2 O11 Mo7 -92.9(8) .
Mo1 Mo3 O16 Mo9 -44.8(9) .
Mo1 Mo3 O3 Mo2 -41.8(3) .
Mo11 Mo6 O9 Mo1 -53.6(7) .
Mo5 Mo12 O26 Mo4 -46.7(3) .
Mo5 Mo12 O27 Mo10 -49.1(9) .
Mo5 Mo4 O5 Mo3 -101.8(7) .
Mo13 N9 C64 C74 -11.3(11) .
Mo13 N9 C64 C65 166.7(8) .
Mo13 N9 C67 C66 -164.9(9) .
Mo13 N1 C1 C58 -5.5(11) .
Mo13 N1 C1 C0AA 177.5(8) .
Mo13 N1 C51 C50 -178.6(7) .
Mo12 Mo4 O5 Mo3 -52.6(8) .
Mo7 Mo6 O9 Mo1 -102.5(6) .
Mo7 Mo11 O22 Mo6 -46.9(3) .
Mo7 Mo11 O24 Mo12 -50.8(8) .
Mo16 N6 C6 C5 173.1(7) 1_454
Mo16 N6 C6 C9 -5.8(12) 1_454
Mo16 N6 C1AA C8 -177.2(7) 1_454
Mo16 N10 C65 C64 162.2(8) .
Mo16 N10 C65 C68 -16.5(13) .
Mo16 N10 C66 C67 -160.6(9) .
Mo4 Mo5 O25 Mo12 -41.8(3) .
Mo4 Mo12 O27 Mo10 -97.3(8) .
Mo2 Mo1 O4 Mo3 -47.2(3) .
Mo2 Mo1 O7 Mo5 -43.6(8) .
Mo2 Mo1 O40 Mo13 -165.02(14) .
Mo2 Mo3 O16 Mo9 -96.3(8) .
Mo15 N5 C5 C6 173.0(7) .
Mo15 N5 C5 C15 -4.8(13) .
Mo15 N5 C8 C1AA -176.9(7) .
Mo15 N4 C4 C3 -157.2(8) .
Mo15 N4 C4 C23 18.1(14) .
Mo15 N4 C5AA C22 158.1(8) .
Mo14 N3 C22 C5AA 178.1(8) .
Mo14 N3 C3 C4 -175.2(8) .
Mo14 N3 C3 C28 7.6(12) .
Mo14 N2 C50 C51 -172.4(7) .
Mo14 N2 C0AA C1 170.9(8) .
Mo14 N2 C0AA C52 -7.6(14) .
Mo14 N7 C37 C36 156.9(10) .
Mo14 N7 C34 C44 16.5(12) .
Mo14 N7 C34 C7AA -157.8(8) .
Mo3 Mo1 O7 Mo5 -93.7(7) .
Mo3 Mo1 O40 Mo13 -87.3(4) .
Mo3 Mo2 O2 Mo1 -44.1(3) .
Mo3 Mo2 O11 Mo7 -42.4(9) .
O6 Mo5 O25 Mo12 3.3(3) .
O6 Mo12 O26 Mo4 -0.9(3) .
O6 Mo12 O27 Mo10 -53.3(8) .
O6 Mo4 O5 Mo3 -57.5(7) .
O6 Si1 O10 Mo6 61.4(4) .
O6 Si1 O10 Mo11 -58.8(4) .
O6 Si1 O10 Mo7 -179.1(3) .
O6 Si1 O1 Mo1 -57.1(4) .
O6 Si1 O1 Mo2 -176.7(3) .
O6 Si1 O1 Mo3 63.8(4) .
O6 Si1 O15 Mo9 -57.9(5) .
O6 Si1 O15 Mo10 62.3(4) .
O6 Si1 O15 Mo8 -177.5(3) .
O21 Mo10 O20 Mo8 85.4(4) .
O21 Mo11 O22 Mo6 -2.4(10) .
O21 Mo11 O24 Mo12 29.9(7) .
O10 Mo6 O9 Mo1 -57.3(6) .
O10 Mo11 O22 Mo6 -1.0(3) .
O10 Mo11 O24 Mo12 -54.8(7) .
O10 Mo7 O23 Mo11 3.4(3) .
O10 Si1 O6 Mo5 -57.3(5) .
O10 Si1 O6 Mo12 63.0(4) .
O10 Si1 O6 Mo4 -177.9(3) .
O10 Si1 O1 Mo1 62.3(4) .
O10 Si1 O1 Mo2 -57.3(4) .
O10 Si1 O1 Mo3 -176.8(3) .
O10 Si1 O15 Mo9 -177.9(3) .
O10 Si1 O15 Mo10 -57.7(4) .
O10 Si1 O15 Mo8 62.5(4) .
O1 Mo1 O4 Mo3 -1.0(3) .
O1 Mo1 O7 Mo5 -49.3(7) .
O1 Mo1 O40 Mo13 -142.0(12) .
O1 Mo2 O2 Mo1 0.8(3) .
O1 Mo2 O11 Mo7 -49.6(8) .
O1 Mo3 O16 Mo9 -51.7(8) .
O1 Mo3 O3 Mo2 2.4(3) .
O1 Si1 O6 Mo5 62.5(5) .
O1 Si1 O6 Mo12 -177.2(3) .
O1 Si1 O6 Mo4 -58.1(4) .
O1 Si1 O10 Mo6 -58.0(4) .
O1 Si1 O10 Mo11 -178.1(3) .
O1 Si1 O10 Mo7 61.5(4) .
O1 Si1 O15 Mo9 61.8(4) .
O1 Si1 O15 Mo10 -178.0(3) .
O1 Si1 O15 Mo8 -57.8(4) .
O13 Mo8 O14 Mo2 26.6(7) .
O13 Mo7 O23 Mo11 88.6(4) .
O22 Mo6 O9 Mo1 -48.2(11) .
O22 Mo11 O24 Mo12 -128.0(8) .
O20 Mo10 O21 Mo11 -128.5(8) .
O20 Mo8 O14 Mo2 -47.1(12) .
O12 Mo6 O9 Mo1 -132.1(7) .
O12 Mo7 O23 Mo11 -69.8(4) .
O2 Mo1 O4 Mo3 -75.8(4) .
O2 Mo1 O7 Mo5 -29.2(14) .
O2 Mo1 O40 Mo13 -168.6(3) .
O2 Mo2 O11 Mo7 -124.3(8) .
O17 Mo4 O5 Mo3 27.1(7) .
O34 Mo6 O9 Mo1 127.3(6) .
O25 Mo12 O26 Mo4 -74.3(4) .
O25 Mo12 O27 Mo10 -35.2(14) .
O24 Mo11 O22 Mo6 84.4(4) .
O24 Mo12 O26 Mo4 -1.9(10) .
O24 Mo12 O27 Mo10 30.8(8) .
O16 Mo3 O3 Mo2 87.7(4) .
O19 Mo10 O21 Mo11 -27.0(13) .
O19 Mo10 O20 Mo8 -73.4(4) .
O23 Mo11 O22 Mo6 -74.6(4) .
O23 Mo11 O24 Mo12 -36.7(13) .
O26 Mo12 O27 Mo10 -127.2(8) .
O26 Mo4 O5 Mo3 -45.0(12) .
O5 Mo3 O16 Mo9 31.7(8) .
O5 Mo3 O3 Mo2 2.3(10) .
O15 Mo10 O21 Mo11 -53.2(8) .
O15 Mo10 O20 Mo8 0.5(3) .
O15 Mo8 O14 Mo2 -58.8(7) .
O15 Si1 O6 Mo5 -177.7(4) .
O15 Si1 O6 Mo12 -57.4(5) .
O15 Si1 O6 Mo4 61.8(4) .
O15 Si1 O10 Mo6 -177.9(3) .
O15 Si1 O10 Mo11 61.9(4) .
O15 Si1 O10 Mo7 -58.5(4) .
O15 Si1 O1 Mo1 -177.5(3) .
O15 Si1 O1 Mo2 62.9(4) .
O15 Si1 O1 Mo3 -56.6(4) .
O27 Mo10 O21 Mo11 30.8(8) .
O27 Mo10 O20 Mo8 4.6(10) .
O27 Mo12 O26 Mo4 84.3(4) .
O9 Mo1 O4 Mo3 -8.9(10) .
O9 Mo1 O7 Mo5 35.0(7) .
O9 Mo1 O40 Mo13 105.4(3) .
O18 Mo8 O14 Mo2 -132.6(7) .
O14 Mo2 O2 Mo1 -0.8(10) .
O14 Mo2 O11 Mo7 33.3(8) .
O11 Mo7 O23 Mo11 16.2(9) .
O11 Mo2 O2 Mo1 85.5(4) .
O4 Mo1 O7 Mo5 -124.1(7) .
O4 Mo1 O40 Mo13 -81.2(4) .
O4 Mo3 O16 Mo9 -33.5(13) .
O4 Mo3 O3 Mo2 -70.5(4) .
O8 Mo6 O9 Mo1 27.7(7) .
O8 Mo5 O25 Mo12 87.2(4) .
O30 Mo10 O21 Mo11 129.1(8) .
O30 Mo10 O20 Mo8 -173.0(4) .
O35 Mo5 O25 Mo12 -70.1(4) .
O35 Mo4 O5 Mo3 -131.2(7) .
O7 Mo1 O4 Mo3 86.0(4) .
O7 Mo1 O40 Mo13 16.3(4) .
O7 Mo5 O25 Mo12 11.1(10) .
O32 Mo8 O14 Mo2 127.8(7) .
O29 Mo11 O22 Mo6 -172.4(4) .
O29 Mo11 O24 Mo12 130.5(8) .
O40 Mo1 O4 Mo3 -170.6(4) .
O40 Mo1 O7 Mo5 134.9(7) .
O3 Mo2 O2 Mo1 -71.6(4) .
O3 Mo2 O11 Mo7 -25.7(13) .
O3 Mo3 O16 Mo9 -126.4(8) .
O36 Mo5 O25 Mo12 -170.6(4) .
O28 Mo12 O26 Mo4 -172.7(4) .
O28 Mo12 O27 Mo10 131.1(8) .
O33 Mo7 O23 Mo11 -171.2(4) .
O37 Mo4 O5 Mo3 127.9(7) .
O39 Mo2 O2 Mo1 -171.1(4) .
O39 Mo2 O11 Mo7 133.6(8) .
O38 Mo3 O16 Mo9 132.0(8) .
O38 Mo3 O3 Mo2 -169.9(4) .
N6 C6 C5 N5 7.2(15) .
N6 C6 C5 C15 -175.2(10) .
N6 C6 C9 C10 127.4(12) .
N6 C6 C9 C14 -53.4(17) .
N5 C5 C15 C16 -54.2(16) .
N5 C5 C15 C4AA 123.4(12) .
N5 C8 C1AA N6 1.3(16) .
N3 C22 C5AA N4 -2.9(18) .
N3 C3 C4 N4 -3.4(16) .
N3 C3 C4 C23 -178.3(12) .
N3 C3 C28 C29 -127.3(12) .
N3 C3 C28 C6AA 51.1(14) .
N9 C64 C65 N10 1.2(17) .
N9 C64 C65 C68 179.8(11) .
N9 C67 C66 N10 -2(2) .
N2 C0AA C52 C53 119.0(13) .
N2 C0AA C52 C57 -60.6(17) .
N10 C65 C68 C69 135.3(11) .
N10 C65 C68 C73 -42.0(16) .
N1 C1 C58 C59 -65.9(13) .
N1 C1 C58 C63 115.1(12) .
N1 C1 C0AA N2 2.0(16) .
N1 C1 C0AA C52 -179.6(11) .
N1 C51 C50 N2 0.3(15) .
N4 C4 C23 C24 -111.4(14) .
N4 C4 C23 C27 64.3(17) .
N7 C37 C36 N8 0(2) .
N7 C34 C7AA N8 -1.3(17) .
N7 C34 C7AA C38 -177.0(11) .
N8 C7AA C38 C39 -123.1(15) .
N8 C7AA C38 C43 54.6(18) .
C6 N6 C1AA C8 2.3(15) .
C6 C5 C15 C16 128.1(13) .
C6 C5 C15 C4AA -54.3(17) .
C6 C9 C10 C11 -175.6(13) .
C6 C9 C14 C13 174.7(16) .
C74 C64 C65 N10 179.1(10) .
C74 C64 C65 C68 -2.4(18) .
C74 C75 C76 C77 1.8(18) .
C74 C79 C78 C77 -3(2) .
C5 N5 C8 C1AA -0.6(15) .
C5 C6 C9 C10 -51.4(17) .
C5 C6 C9 C14 127.7(14) .
C5 C15 C16 C17 -179.5(14) .
C5 C15 C4AA C19 179.3(14) .
C8 N5 C5 C6 -3.5(15) .
C8 N5 C5 C15 178.7(10) .
C1 N1 C51 C50 0.2(13) .
C1 C58 C59 C60 178.4(12) .
C1 C58 C63 C62 -178.5(13) .
C1 C0AA C52 C53 -59.5(18) .
C1 C0AA C52 C57 120.9(14) .
C64 N9 C67 C66 0.4(17) .
C64 C74 C75 C76 173.3(10) .
C64 C74 C79 C78 -172.8(11) .
C64 C65 C68 C69 -43.3(18) .
C64 C65 C68 C73 139.4(12) .
C51 N1 C1 C58 175.7(8) .
C51 N1 C1 C0AA -1.3(14) .
C50 N2 C0AA C1 -1.4(16) .
C50 N2 C0AA C52 -179.9(10) .
C67 N9 C64 C74 -178.0(9) .
C67 N9 C64 C65 0.1(16) .
C58 C1 C0AA N2 -174.7(10) .
C58 C1 C0AA C52 3.7(18) .
C58 C59 C60 C61 1(2) .
C58 C63 C62 C61 -1(3) .
C1AA N6 C6 C5 -6.4(15) .
C1AA N6 C6 C9 174.7(9) .
C22 N3 C3 C4 1.2(15) .
C22 N3 C3 C28 -176.0(10) .
C9 C6 C5 N5 -174.0(10) .
C9 C6 C5 C15 3.6(17) .
C9 C10 C11 C2AA -1(2) .
C9 C14 C13 C2AA 3(3) .
C75 C74 C64 N9 -48.5(14) .
C75 C74 C64 C65 133.5(12) .
C75 C74 C79 C78 2.1(17) .
C75 C76 C77 C78 -2(2) .
C69 C70 C71 C72 1(2) .
C69 C68 C73 C72 -4.3(19) .
C79 C74 C64 N9 126.3(11) .
C79 C74 C64 C65 -51.7(16) .
C79 C74 C75 C76 -1.7(16) .
C79 C78 C77 C76 3(2) .
C15 C16 C17 C3AA 0(3) .
C15 C4AA C19 C3AA 0(3) .
C70 C69 C68 C65 -173.5(12) .
C70 C69 C68 C73 3.9(18) .
C70 C71 C72 C73 -1(3) .
C65 N10 C66 C67 3.5(19) .
C65 C68 C73 C72 173.1(13) .
C68 C69 C70 C71 -2(2) .
C68 C73 C72 C71 3(2) .
C3 N3 C22 C5AA 1.9(16) .
C3 C4 C23 C24 63.6(17) .
C3 C4 C23 C27 -120.7(16) .
C3 C28 C29 C30 175.5(11) .
C3 C28 C6AA C32 -175.9(12) .
C4 N4 C5AA C22 0.6(16) .
C4 C3 C28 C29 55.6(15) .
C4 C3 C28 C6AA -126.0(12) .
C4 C23 C24 C7 176.4(14) .
C4 C23 C27 C2 -173.9(14) .
C37 N7 C34 C44 176.7(10) .
C37 N7 C34 C7AA 2.4(16) .
C0AA N2 C50 C51 0.3(15) .
C0AA C1 C58 C59 111.0(13) .
C0AA C1 C58 C63 -68.0(15) .
C0AA C52 C53 C54 176.7(14) .
C0AA C52 C57 C56 -177.9(13) .
C66 N10 C65 C64 -3.0(17) .
C66 N10 C65 C68 178.3(11) .
C44 C34 C7AA N8 -175.0(10) .
C44 C34 C7AA C38 9.3(19) .
C44 C45 C46 C47 -1.6(17) .
C44 C49 C48 C47 3(2) .
C34 N7 C37 C36 -1.8(18) .
C34 C44 C45 C46 -175.6(10) .
C34 C44 C49 C48 174.7(12) .
C34 C7AA C38 C39 53(2) .
C34 C7AA C38 C43 -129.7(14) .
C5AA N4 C4 C3 2.4(16) .
C5AA N4 C4 C23 177.8(11) .
C28 C3 C4 N4 173.6(10) .
C28 C3 C4 C23 -1.3(18) .
C28 C29 C30 C31 0(2) .
C28 C6AA C32 C31 0(3) .
C45 C44 C34 N7 45.7(14) .
C45 C44 C34 C7AA -140.3(12) .
C45 C44 C49 C48 -3.4(18) .
C45 C46 C47 C48 1(2) .
C7AA N8 C36 C37 1(2) .
C7AA C38 C39 C40 -177.2(16) .
C7AA C38 C43 C42 180.0(16) .
C49 C44 C34 N7 -132.4(12) .
C49 C44 C34 C7AA 41.6(17) .
C49 C44 C45 C46 2.6(16) .
C49 C48 C47 C46 -2(2) .
C29 C28 C6AA C32 3(2) .
C29 C30 C31 C32 3(3) .
C23 C24 C7 C25 -3(3) .
C23 C27 C2 C25 -1(3) .
C52 C53 C54 C55 2(3) .
C52 C57 C56 C55 0(3) .
C6AA C28 C29 C30 -2.9(19) .
C6AA C32 C31 C30 -3(3) .
C38 C39 C40 C41 -5(3) .
C38 C43 C42 C41 -1(3) .
C59 C58 C63 C62 3(2) .
C36 N8 C7AA C34 -0.5(18) .
C36 N8 C7AA C38 175.4(13) .
C16 C15 C4AA C19 -3(2) .
C10 C9 C14 C13 -6(3) .
C10 C11 C2AA C13 -3(3) .
C63 C58 C59 C60 -2.6(19) .
C4AA C15 C16 C17 3(2) .
C4AA C19 C3AA C17 3(3) .
C39 C38 C43 C42 -2(2) .
C24 C23 C27 C2 2(2) .
C11 C2AA C13 C14 2(3) .
C43 C38 C39 C40 5(2) .
C43 C42 C41 C40 2(3) .
C53 C52 C57 C56 2(2) .
C53 C54 C55 C56 0(3) .
C42 C41 C40 C39 1(3) .
C57 C52 C53 C54 -4(2) .
C14 C9 C10 C11 5(2) .
C27 C23 C24 C7 1(3) .
C19 C3AA C17 C16 -3(3) .
C60 C61 C62 C63 -1(3) .
C62 C61 C60 C59 0(3) .
C54 C55 C56 C57 -1(3) .
C2 C25 C7 C24 4(3) .
C7 C25 C2 C27 -2(4) .
